data_4121713
loop_
_publ_author_name
'Chalmers, Brian A.'
'B\"uhl, Michael'
'Athukorala Arachchige, Kasun S.'
'Slawin, Alexandra M. Z.'
'Kilian, Petr'

_publ_section_title
;
 Geometrically enforced donor-facilitated dehydrocoupling leading to an
 isolable arsanylidine-phosphorane.
;
_journal_issue 17
_journal_name_full 'Journal of the American Chemical Society'
_journal_page_first 6247
_journal_page_last 6250
_journal_paper_doi 10.1021/ja502625z
_journal_volume 136
_journal_year 2014
_chemical_formula_moiety 'C60 H80 As3 O7 P3'
_chemical_formula_sum 'C60 H80 As3 O7 P3'
_chemical_formula_weight 1230.97
_space_group_IT_number 2
_symmetry_cell_setting triclinic
_symmetry_Int_Tables_number 2
_symmetry_space_group_name_Hall '-P 1'
_symmetry_space_group_name_H-M 'P -1'
_atom_sites_solution_hydrogens geom
_atom_sites_solution_primary direct
_atom_sites_solution_secondary difmap
_audit_creation_date 2014-03-07
_audit_creation_method 'by CrystalStructure 4.1'
_cell_angle_alpha 82.916(6)
_cell_angle_beta 73.841(5)
_cell_angle_gamma 64.684(5)
_cell_formula_units_Z 2
_cell_length_a 14.244(2)
_cell_length_b 14.7481(19)
_cell_length_c 16.041(2)
_cell_measurement_reflns_used 8383
_cell_measurement_temperature 93
_cell_measurement_theta_max 25.32
_cell_measurement_theta_min 3.05
_cell_volume 2925.8(7)
_computing_cell_refinement 'CrystalClear-SM Expert 2.0 rc13'
_computing_data_collection 'CrystalClear-SM Expert 2.0 rc13 (Rigaku, 2009)'
_computing_data_reduction 'CrystalClear-SM Expert 2.0 rc13'
_computing_molecular_graphics 'CrystalStructure 4.1'
_computing_publication_material 'CrystalStructure 4.1 (Rigaku, 2013)'
_computing_structure_refinement 'SHELXL97 (Sheldrick, 2008)'
_computing_structure_solution SIR97
_diffrn_ambient_temperature 93
_diffrn_detector_area_resol_mean 7.353
_diffrn_measured_fraction_theta_full 0.960
_diffrn_measured_fraction_theta_max 0.960
_diffrn_measurement_device_type 'Rigaku Mercury70'
_diffrn_measurement_method \w
_diffrn_radiation_type 'Mo K\a'
_diffrn_radiation_wavelength 0.71075
_diffrn_reflns_av_R_equivalents 0.0727
_diffrn_reflns_limit_h_max 16
_diffrn_reflns_limit_h_min -10
_diffrn_reflns_limit_k_max 16
_diffrn_reflns_limit_k_min -17
_diffrn_reflns_limit_l_max 19
_diffrn_reflns_limit_l_min -19
_diffrn_reflns_number 17496
_diffrn_reflns_theta_full 25.00
_diffrn_reflns_theta_max 25.00
_diffrn_reflns_theta_min 3.05
_diffrn_standards_number 0
_exptl_absorpt_coefficient_mu 1.836
_exptl_absorpt_correction_T_max 0.946
_exptl_absorpt_correction_T_min 0.579
_exptl_absorpt_correction_type multi-scan
_exptl_absorpt_process_details 'REQAB (Rigaku, 1998)'
_exptl_crystal_colour yellow
_exptl_crystal_density_diffrn 1.397
_exptl_crystal_density_method 'not measured'
_exptl_crystal_description chunk
_exptl_crystal_F_000 1280.00
_exptl_crystal_size_max 0.150
_exptl_crystal_size_mid 0.120
_exptl_crystal_size_min 0.030
_refine_diff_density_max 0.61
_refine_diff_density_min -0.60
_refine_ls_extinction_method none
_refine_ls_goodness_of_fit_ref 1.021
_refine_ls_hydrogen_treatment constr
_refine_ls_number_parameters 658
_refine_ls_number_reflns 9889
_refine_ls_number_restraints 42
_refine_ls_R_factor_gt 0.0663
_refine_ls_shift/su_max 0.001
_refine_ls_structure_factor_coef Fsqd
_refine_ls_weighting_details 'w = 1/[\s^2^(Fo^2^)+(0.0195P)^2^+4.1648P] where P=(Fo^2^+2Fc^2^)/3'
_refine_ls_weighting_scheme calc
_refine_ls_wR_factor_ref 0.1184
_reflns_number_gt 5988
_reflns_number_total 9889
_reflns_threshold_expression F^2^>2.0\s(F^2^)
_cod_data_source_file ja502625z_si_004.cif
_cod_data_source_block 5
_cod_depositor_comments 'Adding full bibliography for 4121710--4121714.cif.'
_cod_original_cell_volume 2925.7(7)
_cod_database_code 4121713

loop_
_symmetry_equiv_pos_site_id
_symmetry_equiv_pos_as_xyz
1 +X,+Y,+Z
2 -X,-Y,-Z

loop_
_atom_site_label
_atom_site_type_symbol
_atom_site_fract_x
_atom_site_fract_y
_atom_site_fract_z
_atom_site_U_iso_or_equiv
_atom_site_adp_type
_atom_site_occupancy
_atom_site_site_symmetry_multiplicity
_atom_site_site_symmetry_order
_atom_site_calc_flag
_atom_site_refinement_flags
As1 As 0.30002(5) 0.08814(4) 0.22415(4) 0.01240(18) Uani 1 2 0 d .
As2 As 0.17674(6) 0.00355(5) 0.25802(5) 0.01366(19) Uani 1 2 0 d .
As3 As 0.11033(5) 0.18551(4) 0.29015(4) 0.01330(19) Uani 1 2 0 d .
P1 P 0.36264(14) 0.27892(12) 0.26794(11) 0.0135(4) Uani 1 2 0 d .
P2 P 0.39465(14) -0.16475(12) 0.09490(12) 0.0147(4) Uani 1 2 0 d .
P3 P -0.16647(14) 0.34364(12) 0.37754(12) 0.0151(4) Uani 1 2 0 d .
O1 O 0.4043(3) 0.2110(3) 0.1922(3) 0.0162(11) Uani 1 2 0 d .
O2 O 0.3315(3) -0.1780(3) 0.1842(3) 0.0173(11) Uani 1 2 0 d .
O3 O -0.2814(3) 0.4084(3) 0.4206(3) 0.0199(11) Uani 1 2 0 d .
O4 O 0.4178(4) 0.6506(4) 0.2912(3) 0.0462(16) Uani 1 2 0 d .
O5 O 0.5764(4) 0.6182(3) 0.3774(3) 0.0395(15) Uani 1 2 0 d .
O6 O 0.5403(4) 0.3650(3) 0.4514(3) 0.0372(14) Uani 1 2 0 d .
O7 O 0.3598(4) 0.5203(3) 0.4118(3) 0.0273(12) Uani 1 2 0 d .
C1 C 0.3563(5) 0.2149(4) 0.3726(4) 0.0118(16) Uani 1 2 0 d .
C2 C 0.3615(5) 0.2627(4) 0.4390(4) 0.0125(15) Uani 1 2 0 d .
C3 C 0.3648(5) 0.2238(4) 0.5241(4) 0.0152(16) Uani 1 2 0 d .
C4 C 0.3639(5) 0.1314(4) 0.5411(4) 0.0139(16) Uani 1 2 0 d .
C5 C 0.3576(5) 0.0798(4) 0.4764(4) 0.0095(15) Uani 1 2 0 d .
C6 C 0.3635(5) -0.0156(4) 0.5075(4) 0.0145(16) Uani 1 2 0 d .
C7 C 0.3660(5) -0.0799(5) 0.4512(4) 0.0156(17) Uani 1 2 0 d .
C8 C 0.3500(5) -0.0428(4) 0.3692(4) 0.0155(17) Uani 1 2 0 d .
C9 C 0.3390(5) 0.0528(4) 0.3375(4) 0.0107(15) Uani 1 2 0 d .
C10 C 0.3506(5) 0.1172(4) 0.3914(4) 0.0145(16) Uani 1 2 0 d .
C11 C 0.3698(5) 0.0695(4) 0.6239(4) 0.0148(16) Uani 1 2 0 d .
C12 C 0.3713(5) -0.0300(4) 0.6001(4) 0.0179(17) Uani 1 2 0 d .
C13 C 0.4496(5) 0.3435(4) 0.2602(4) 0.0159(16) Uani 1 2 0 d .
C14 C 0.4383(6) 0.4213(4) 0.1868(5) 0.0250(19) Uani 1 2 0 d .
C15 C 0.5663(5) 0.2651(5) 0.2448(5) 0.029(2) Uani 1 2 0 d .
C16 C 0.2242(5) 0.3706(4) 0.2765(4) 0.0159(16) Uani 1 2 0 d .
C17 C 0.1820(5) 0.4493(4) 0.3475(5) 0.0232(18) Uani 1 2 0 d .
C18 C 0.2039(6) 0.4184(5) 0.1903(5) 0.029(2) Uani 1 2 0 d .
C19 C 0.3152(5) -0.0662(4) 0.0306(4) 0.0148(16) Uani 1 2 0 d .
C20 C 0.3634(5) -0.0670(4) -0.0565(4) 0.0167(17) Uani 1 2 0 d .
C21 C 0.3082(6) -0.0125(5) -0.1202(5) 0.0249(19) Uani 1 2 0 d .
C22 C 0.2006(6) 0.0397(5) -0.0959(5) 0.0238(19) Uani 1 2 0 d .
C23 C 0.1483(5) 0.0428(4) -0.0064(5) 0.0169(17) Uani 1 2 0 d .
C24 C 0.0362(6) 0.0979(4) 0.0089(5) 0.0186(17) Uani 1 2 0 d .
C25 C -0.0260(6) 0.1077(4) 0.0908(5) 0.0197(17) Uani 1 2 0 d .
C26 C 0.0253(5) 0.0703(4) 0.1594(5) 0.0186(17) Uani 1 2 0 d .
C27 C 0.1354(6) 0.0203(4) 0.1472(5) 0.0165(17) Uani 1 2 0 d .
C28 C 0.2023(5) -0.0028(4) 0.0609(4) 0.0140(16) Uani 1 2 0 d .
C29 C 0.1181(6) 0.0996(5) -0.1456(5) 0.036(2) Uani 1 2 0 d .
C30 C 0.0090(6) 0.1344(5) -0.0775(5) 0.0238(19) Uani 1 2 0 d .
C31 C 0.4433(5) -0.2766(4) 0.0288(4) 0.0153(16) Uani 1 2 0 d .
C32 C 0.5251(5) -0.3690(4) 0.0641(4) 0.0222(18) Uani 1 2 0 d .
C33 C 0.3449(6) -0.2947(5) 0.0271(5) 0.029(2) Uani 1 2 0 d .
C34 C 0.5081(5) -0.1397(5) 0.1005(4) 0.0148(16) Uani 1 2 0 d .
C35 C 0.5612(5) -0.1993(5) 0.1723(5) 0.0278(19) Uani 1 2 0 d .
C36 C 0.5921(5) -0.1492(5) 0.0150(4) 0.0246(18) Uani 1 2 0 d .
C37 C -0.1482(5) 0.3514(4) 0.2599(4) 0.0131(16) Uani 1 2 0 d .
C38 C -0.2470(5) 0.4033(4) 0.2403(5) 0.0202(18) Uani 1 2 0 d .
C39 C -0.2612(6) 0.4359(5) 0.1563(5) 0.0213(18) Uani 1 2 0 d .
C40 C -0.1718(6) 0.4179(5) 0.0901(5) 0.0200(17) Uani 1 2 0 d .
C41 C -0.0694(5) 0.3622(4) 0.1066(4) 0.0127(16) Uani 1 2 0 d .
C42 C 0.0109(5) 0.3507(4) 0.0299(4) 0.0150(17) Uani 1 2 0 d .
C43 C 0.1142(5) 0.2952(5) 0.0318(5) 0.0200(17) Uani 1 2 0 d .
C44 C 0.1348(5) 0.2510(4) 0.1116(5) 0.0217(18) Uani 1 2 0 d .
C45 C 0.0583(5) 0.2612(4) 0.1884(5) 0.0148(16) Uani 1 2 0 d .
C46 C -0.0514(5) 0.3224(4) 0.1885(4) 0.0107(15) Uani 1 2 0 d .
C47 C -0.1593(6) 0.4449(5) -0.0049(4) 0.0270(19) Uani 1 2 0 d .
C48 C -0.0379(6) 0.4061(5) -0.0450(5) 0.029(2) Uani 1 2 0 d .
C49 C -0.0793(5) 0.3962(4) 0.3967(4) 0.0166(16) Uani 1 2 0 d .
C50 C -0.1379(5) 0.5112(4) 0.3927(5) 0.0256(19) Uani 1 2 0 d .
C51 C -0.0446(6) 0.3615(5) 0.4817(4) 0.0236(18) Uani 1 2 0 d .
C52 C -0.1401(5) 0.2157(4) 0.4158(4) 0.0169(17) Uani 1 2 0 d .
C53 C -0.1804(6) 0.2108(5) 0.5150(5) 0.035(2) Uani 1 2 0 d .
C54 C -0.1950(6) 0.1727(5) 0.3724(5) 0.0246(19) Uani 1 2 0 d .
C55 C -0.0040(6) 0.6898(5) 0.2839(5) 0.027(2) Uani 1 2 0 d .
C56 C 0.0861(6) 0.7096(5) 0.2480(5) 0.029(2) Uani 1 2 0 d .
C57 C 0.0907(6) 0.7936(5) 0.2738(5) 0.0254(19) Uani 1 2 0 d .
C58 C 0.0073(6) 0.8569(5) 0.3364(5) 0.0235(18) Uani 1 2 0 d .
C59 C -0.0819(6) 0.8356(5) 0.3731(5) 0.0257(19) Uani 1 2 0 d .
C60 C -0.0869(5) 0.7520(5) 0.3468(5) 0.0234(19) Uani 1 2 0 d .
H2 H 0.36306 0.32681 0.42667 0.0150 Uiso 1 2 0 calc R
H3 H 0.36756 0.2606 0.56726 0.0182 Uiso 1 2 0 calc R
H7 H 0.37822 -0.14743 0.46723 0.0187 Uiso 1 2 0 calc R
H8 H 0.34647 -0.08624 0.33219 0.0186 Uiso 1 2 0 calc R
H11A H 0.30661 0.10381 0.67188 0.0178 Uiso 1 2 0 calc R
H11B H 0.43576 0.05707 0.64125 0.0178 Uiso 1 2 0 calc R
H12A H 0.43861 -0.08759 0.60548 0.0215 Uiso 1 2 0 calc R
H12B H 0.30967 -0.04182 0.63828 0.0215 Uiso 1 2 0 calc R
H13 H 0.42931 0.37828 0.31634 0.0191 Uiso 1 2 0 calc R
H14A H 0.45844 0.38786 0.13143 0.0300 Uiso 1 2 0 calc R
H14B H 0.48553 0.45466 0.18456 0.0300 Uiso 1 2 0 calc R
H14C H 0.36375 0.47122 0.19749 0.0300 Uiso 1 2 0 calc R
H15A H 0.61354 0.29851 0.24221 0.0343 Uiso 1 2 0 calc R
H15B H 0.58698 0.23052 0.1899 0.0343 Uiso 1 2 0 calc R
H15C H 0.57286 0.21618 0.29252 0.0343 Uiso 1 2 0 calc R
H16 H 0.17935 0.33136 0.29496 0.0190 Uiso 1 2 0 calc R
H17A H 0.10474 0.4886 0.35471 0.0279 Uiso 1 2 0 calc R
H17B H 0.21906 0.49402 0.33075 0.0279 Uiso 1 2 0 calc R
H17C H 0.19522 0.41564 0.40232 0.0279 Uiso 1 2 0 calc R
H18A H 0.24122 0.46262 0.17096 0.0350 Uiso 1 2 0 calc R
H18B H 0.12666 0.45749 0.19716 0.0350 Uiso 1 2 0 calc R
H18C H 0.23063 0.36579 0.14703 0.0350 Uiso 1 2 0 calc R
H20 H 0.43829 -0.10668 -0.07526 0.0201 Uiso 1 2 0 calc R
H21 H 0.34636 -0.01265 -0.17916 0.0299 Uiso 1 2 0 calc R
H25 H -0.102 0.13885 0.10207 0.0236 Uiso 1 2 0 calc R
H26 H -0.01839 0.08015 0.21722 0.0223 Uiso 1 2 0 calc R
H29A H 0.12009 0.05764 -0.19027 0.0429 Uiso 1 2 0 calc R
H29B H 0.13102 0.15799 -0.17444 0.0429 Uiso 1 2 0 calc R
H30A H -0.02949 0.20843 -0.07799 0.0286 Uiso 1 2 0 calc R
H30B H -0.03664 0.10471 -0.08911 0.0286 Uiso 1 2 0 calc R
H31 H 0.47827 -0.26296 -0.03174 0.0183 Uiso 1 2 0 calc R
H32A H 0.54736 -0.42726 0.02808 0.0267 Uiso 1 2 0 calc R
H32B H 0.4922 -0.38207 0.12399 0.0267 Uiso 1 2 0 calc R
H32C H 0.58783 -0.35667 0.06278 0.0267 Uiso 1 2 0 calc R
H33A H 0.30908 -0.30671 0.08631 0.0344 Uiso 1 2 0 calc R
H33B H 0.36833 -0.35329 -0.00887 0.0344 Uiso 1 2 0 calc R
H33C H 0.29486 -0.23558 0.00275 0.0344 Uiso 1 2 0 calc R
H34 H 0.47668 -0.06766 0.11744 0.0178 Uiso 1 2 0 calc R
H35A H 0.61188 -0.17413 0.1796 0.0333 Uiso 1 2 0 calc R
H35B H 0.59964 -0.27039 0.15647 0.0333 Uiso 1 2 0 calc R
H35C H 0.50606 -0.19163 0.22681 0.0333 Uiso 1 2 0 calc R
H36A H 0.62739 -0.21907 -0.00438 0.0295 Uiso 1 2 0 calc R
H36B H 0.6457 -0.12842 0.02328 0.0295 Uiso 1 2 0 calc R
H36C H 0.5573 -0.10614 -0.02896 0.0295 Uiso 1 2 0 calc R
H38 H -0.30962 0.41794 0.28679 0.0243 Uiso 1 2 0 calc R
H39 H -0.33084 0.46924 0.14649 0.0256 Uiso 1 2 0 calc R
H43 H 0.17105 0.28618 -0.01887 0.0241 Uiso 1 2 0 calc R
H44 H 0.20751 0.21096 0.11223 0.0260 Uiso 1 2 0 calc R
H47A H -0.1947 0.51846 -0.01256 0.0324 Uiso 1 2 0 calc R
H47B H -0.19139 0.41261 -0.0323 0.0324 Uiso 1 2 0 calc R
H48A H -0.01525 0.36007 -0.09382 0.0346 Uiso 1 2 0 calc R
H48B H -0.01672 0.46222 -0.06623 0.0346 Uiso 1 2 0 calc R
H49 H -0.013 0.37496 0.34781 0.0199 Uiso 1 2 0 calc R
H50A H -0.09055 0.54155 0.39782 0.0307 Uiso 1 2 0 calc R
H50B H -0.2029 0.5342 0.44042 0.0307 Uiso 1 2 0 calc R
H50C H -0.15748 0.53097 0.33716 0.0307 Uiso 1 2 0 calc R
H51A H -0.10812 0.38229 0.53089 0.0283 Uiso 1 2 0 calc R
H51B H 0.00284 0.39183 0.48682 0.0283 Uiso 1 2 0 calc R
H51C H -0.00626 0.28829 0.48173 0.0283 Uiso 1 2 0 calc R
H52 H -0.06097 0.17423 0.39889 0.0203 Uiso 1 2 0 calc R
H53A H -0.1644 0.14088 0.53306 0.0424 Uiso 1 2 0 calc R
H53B H -0.25812 0.25071 0.53225 0.0424 Uiso 1 2 0 calc R
H53C H -0.14447 0.23751 0.54276 0.0424 Uiso 1 2 0 calc R
H54A H -0.17257 0.17957 0.30924 0.0295 Uiso 1 2 0 calc R
H54B H -0.27304 0.20932 0.39228 0.0295 Uiso 1 2 0 calc R
H54C H -0.17464 0.1016 0.38776 0.0295 Uiso 1 2 0 calc R
H55 H -0.00833 0.63344 0.26504 0.0321 Uiso 1 2 0 calc R
H56 H 0.14449 0.6656 0.20588 0.0347 Uiso 1 2 0 calc R
H57 H 0.15165 0.80779 0.24823 0.0305 Uiso 1 2 0 calc R
H58 H 0.01088 0.91417 0.35417 0.0282 Uiso 1 2 0 calc R
H59 H -0.13956 0.87854 0.41628 0.0308 Uiso 1 2 0 calc R
H60 H -0.1478 0.73759 0.37233 0.0280 Uiso 1 2 0 calc R

loop_
_atom_site_aniso_label
_atom_site_aniso_U_11
_atom_site_aniso_U_22
_atom_site_aniso_U_33
_atom_site_aniso_U_12
_atom_site_aniso_U_13
_atom_site_aniso_U_23
As1 0.0124(4) 0.0131(4) 0.0114(4) -0.0048(3) -0.0034(3) 0.0001(3)
As2 0.0139(4) 0.0144(4) 0.0138(4) -0.0060(3) -0.0050(3) -0.0001(3)
As3 0.0142(4) 0.0140(4) 0.0108(4) -0.0041(3) -0.0038(3) -0.0015(3)
P1 0.0183(11) 0.0141(9) 0.0103(11) -0.0087(8) -0.0043(9) 0.0017(8)
P2 0.0121(11) 0.0153(9) 0.0132(11) -0.0027(8) -0.0026(9) 0.0003(8)
P3 0.0118(11) 0.0179(10) 0.0147(11) -0.0053(8) -0.0025(9) -0.0018(8)
O1 0.022(3) 0.017(2) 0.012(3) -0.010(2) -0.002(2) -0.005(2)
O2 0.015(3) 0.018(2) 0.015(3) -0.008(2) 0.003(2) 0.000(2)
O3 0.016(3) 0.023(3) 0.020(3) -0.007(2) -0.004(2) -0.002(2)
O4 0.055(4) 0.050(3) 0.030(4) -0.022(3) -0.009(3) 0.010(3)
O5 0.040(4) 0.036(3) 0.044(4) -0.016(3) -0.011(3) -0.004(3)
O6 0.032(3) 0.033(3) 0.047(4) -0.014(2) -0.004(3) -0.009(3)
O7 0.024(3) 0.035(3) 0.027(3) -0.012(2) -0.010(3) -0.010(2)
C1 0.014(4) 0.011(3) 0.006(4) -0.003(3) -0.000(3) -0.001(3)
C2 0.0119(18) 0.0125(17) 0.0129(18) -0.0048(11) -0.0033(10) -0.0001(10)
C3 0.014(4) 0.020(4) 0.012(4) -0.006(3) -0.004(3) -0.003(3)
C4 0.003(4) 0.019(4) 0.012(4) -0.001(3) 0.002(3) 0.001(3)
C5 0.010(4) 0.009(3) 0.007(4) -0.002(3) -0.000(3) -0.006(3)
C6 0.008(4) 0.020(4) 0.014(4) -0.004(3) -0.003(3) 0.000(3)
C7 0.012(4) 0.012(4) 0.023(5) -0.007(3) -0.008(3) 0.010(3)
C8 0.013(4) 0.012(4) 0.027(5) -0.008(3) -0.008(4) 0.003(3)
C9 0.005(4) 0.016(4) 0.011(4) -0.003(3) -0.004(3) -0.002(3)
C10 0.004(4) 0.021(4) 0.015(4) -0.000(3) -0.001(3) -0.008(3)
C11 0.010(4) 0.024(4) 0.013(4) -0.008(3) -0.009(3) 0.005(3)
C12 0.016(4) 0.020(4) 0.015(4) -0.008(3) -0.003(3) 0.006(3)
C13 0.023(5) 0.025(4) 0.010(4) -0.019(3) -0.002(3) -0.005(3)
C14 0.028(5) 0.022(4) 0.029(5) -0.015(3) -0.005(4) -0.001(3)
C15 0.031(5) 0.029(4) 0.033(5) -0.018(4) -0.015(4) 0.013(4)
C16 0.023(4) 0.015(4) 0.017(4) -0.013(3) -0.010(4) 0.003(3)
C17 0.014(4) 0.022(4) 0.034(5) -0.003(3) -0.016(4) 0.002(3)
C18 0.039(5) 0.018(4) 0.031(5) -0.005(3) -0.025(4) 0.007(3)
C19 0.018(4) 0.014(3) 0.015(4) -0.007(3) -0.007(4) -0.000(3)
C20 0.015(4) 0.013(4) 0.017(5) -0.004(3) 0.003(4) -0.003(3)
C21 0.040(5) 0.018(4) 0.019(5) -0.012(4) -0.012(4) 0.004(3)
C22 0.038(5) 0.018(4) 0.017(5) -0.010(4) -0.017(4) 0.009(3)
C23 0.020(4) 0.007(3) 0.028(5) -0.006(3) -0.014(4) 0.007(3)
C24 0.020(5) 0.011(4) 0.025(5) -0.003(3) -0.012(4) -0.001(3)
C25 0.016(4) 0.016(4) 0.029(5) -0.003(3) -0.011(4) -0.005(3)
C26 0.016(4) 0.018(4) 0.019(5) -0.004(3) -0.002(4) -0.007(3)
C27 0.023(5) 0.008(3) 0.020(5) -0.009(3) -0.004(4) -0.002(3)
C28 0.021(4) 0.010(3) 0.016(4) -0.007(3) -0.012(4) 0.002(3)
C29 0.045(6) 0.026(4) 0.037(6) -0.012(4) -0.018(5) 0.006(4)
C30 0.033(5) 0.015(4) 0.033(5) -0.009(3) -0.028(4) 0.007(3)
C31 0.015(4) 0.011(3) 0.015(4) -0.004(3) 0.002(3) -0.003(3)
C32 0.028(5) 0.005(3) 0.025(5) -0.001(3) -0.002(4) -0.003(3)
C33 0.034(5) 0.027(4) 0.027(5) -0.011(4) -0.010(4) -0.009(3)
C34 0.014(4) 0.017(4) 0.013(4) -0.006(3) -0.004(3) 0.003(3)
C35 0.019(5) 0.037(4) 0.029(5) -0.013(4) -0.003(4) -0.004(4)
C36 0.027(5) 0.028(4) 0.021(5) -0.013(3) -0.006(4) -0.003(3)
C37 0.018(4) 0.007(3) 0.018(4) -0.009(3) -0.007(4) 0.004(3)
C38 0.015(4) 0.022(4) 0.023(5) -0.011(3) 0.001(4) -0.001(3)
C39 0.014(4) 0.026(4) 0.029(5) -0.009(3) -0.016(4) 0.011(4)
C40 0.020(5) 0.022(4) 0.018(5) -0.009(3) -0.005(4) 0.002(3)
C41 0.015(4) 0.006(3) 0.017(4) -0.004(3) -0.006(4) 0.000(3)
C42 0.017(4) 0.009(3) 0.021(5) -0.005(3) -0.010(4) 0.007(3)
C43 0.018(4) 0.024(4) 0.017(5) -0.010(3) -0.001(4) 0.002(3)
C44 0.014(4) 0.018(4) 0.028(5) -0.001(3) -0.006(4) 0.001(3)
C45 0.009(4) 0.011(3) 0.026(5) -0.003(3) -0.006(4) -0.004(3)
C46 0.017(4) 0.006(3) 0.007(4) -0.002(3) -0.003(3) -0.004(3)
C47 0.030(5) 0.034(4) 0.015(5) -0.012(4) -0.007(4) 0.005(4)
C48 0.035(5) 0.017(4) 0.035(5) -0.008(3) -0.015(4) 0.005(4)
C49 0.025(4) 0.024(4) 0.009(4) -0.017(3) -0.003(3) -0.002(3)
C50 0.022(5) 0.020(4) 0.033(5) -0.007(3) -0.002(4) -0.007(3)
C51 0.032(5) 0.028(4) 0.016(5) -0.017(3) -0.007(4) -0.001(3)
C52 0.010(4) 0.017(4) 0.023(5) -0.004(3) -0.005(3) -0.000(3)
C53 0.053(6) 0.050(5) 0.030(5) -0.043(4) -0.023(5) 0.020(4)
C54 0.025(5) 0.022(4) 0.021(5) -0.011(3) 0.003(4) 0.002(3)
C55 0.033(5) 0.020(4) 0.029(5) -0.011(4) -0.014(4) 0.007(4)
C56 0.019(5) 0.031(4) 0.023(5) -0.004(4) 0.002(4) 0.008(4)
C57 0.016(5) 0.025(4) 0.036(5) -0.010(3) -0.009(4) 0.010(4)
C58 0.021(5) 0.021(4) 0.026(5) -0.005(3) -0.005(4) -0.003(3)
C59 0.016(5) 0.024(4) 0.025(5) -0.001(3) -0.003(4) 0.008(4)
C60 0.013(4) 0.025(4) 0.029(5) -0.010(3) -0.005(4) 0.016(4)

loop_
_atom_type_symbol
_atom_type_description
_atom_type_scat_dispersion_real
_atom_type_scat_dispersion_imag
_atom_type_scat_source
As As 0.0499 2.0058
;
International Tables for Crystallography
(1992, Vol. C, Tables 4.2.6.8 and 6.1.1.4)
;
C C 0.0033 0.0016
;
International Tables for Crystallography
(1992, Vol. C, Tables 4.2.6.8 and 6.1.1.4)
;
H H 0.0000 0.0000
;
International Tables for Crystallography
(1992, Vol. C, Table 6.1.1.4)
;
P P 0.1023 0.0942
;
International Tables for Crystallography
(1992, Vol. C, Tables 4.2.6.8 and 6.1.1.4)
;
O O 0.0106 0.0060
;
International Tables for Crystallography
(1992, Vol. C, Tables 4.2.6.8 and 6.1.1.4)
;

loop_
_geom_angle_atom_site_label_1
_geom_angle_atom_site_label_2
_geom_angle_atom_site_label_3
_geom_angle
_geom_angle_publ_flag
As2 As1 As3 61.26(3) yes
As2 As1 C9 94.2(2) yes
As3 As1 C9 93.90(15) yes
As1 As2 As3 58.72(3) yes
As1 As2 C27 101.3(2) yes
As3 As2 C27 97.68(17) yes
As1 As3 As2 60.02(3) yes
As1 As3 C45 101.86(17) yes
As2 As3 C45 106.4(2) yes
O1 P1 C1 114.1(3) yes
O1 P1 C13 109.8(3) yes
O1 P1 C16 112.3(3) yes
C1 P1 C13 106.8(4) yes
C1 P1 C16 103.6(3) yes
C13 P1 C16 110.0(3) yes
O2 P2 C19 114.0(3) yes
O2 P2 C31 110.5(3) yes
O2 P2 C34 111.1(3) yes
C19 P2 C31 102.1(3) yes
C19 P2 C34 108.9(3) yes
C31 P2 C34 109.8(3) yes
O3 P3 C37 109.0(3) yes
O3 P3 C49 109.4(3) yes
O3 P3 C52 107.3(3) yes
C37 P3 C49 104.3(3) yes
C37 P3 C52 110.6(3) yes
C49 P3 C52 116.0(3) yes
P1 C1 C2 115.6(5) yes
P1 C1 C10 126.3(5) yes
C2 C1 C10 118.0(6) yes
C1 C2 C3 125.3(6) yes
C2 C3 C4 117.1(7) yes
C3 C4 C5 120.0(6) yes
C3 C4 C11 129.4(7) yes
C5 C4 C11 110.6(6) yes
C4 C5 C6 109.7(6) yes
C4 C5 C10 124.8(6) yes
C6 C5 C10 125.4(7) yes
C5 C6 C7 118.2(6) yes
C5 C6 C12 110.9(6) yes
C7 C6 C12 130.9(6) yes
C6 C7 C8 117.9(6) yes
C7 C8 C9 125.2(7) yes
As1 C9 C8 115.3(6) yes
As1 C9 C10 127.0(4) yes
C8 C9 C10 117.7(6) yes
C1 C10 C5 114.7(7) yes
C1 C10 C9 130.5(6) yes
C5 C10 C9 114.8(6) yes
C4 C11 C12 104.2(6) yes
C6 C12 C11 104.5(5) yes
P1 C13 C14 111.5(6) yes
P1 C13 C15 108.7(5) yes
C14 C13 C15 110.1(5) yes
P1 C16 C17 114.1(5) yes
P1 C16 C18 113.4(4) yes
C17 C16 C18 111.9(5) yes
P2 C19 C20 115.3(4) yes
P2 C19 C28 124.7(5) yes
C20 C19 C28 118.8(6) yes
C19 C20 C21 124.1(6) yes
C20 C21 C22 119.0(6) yes
C21 C22 C23 118.3(7) yes
C21 C22 C29 133.0(7) yes
C23 C22 C29 108.8(6) yes
C22 C23 C24 111.9(7) yes
C22 C23 C28 124.4(6) yes
C24 C23 C28 123.8(6) yes
C23 C24 C25 119.6(7) yes
C23 C24 C30 108.6(6) yes
C25 C24 C30 131.8(6) yes
C24 C25 C26 118.1(7) yes
C25 C26 C27 123.8(6) yes
As2 C27 C26 111.3(5) yes
As2 C27 C28 129.2(6) yes
C26 C27 C28 119.2(7) yes
C19 C28 C23 114.8(6) yes
C19 C28 C27 130.4(7) yes
C23 C28 C27 114.8(5) yes
C22 C29 C30 105.5(6) yes
C24 C30 C29 105.2(6) yes
P2 C31 C32 112.1(5) yes
P2 C31 C33 107.6(4) yes
C32 C31 C33 110.9(6) yes
P2 C34 C35 112.9(5) yes
P2 C34 C36 115.5(6) yes
C35 C34 C36 110.7(5) yes
P3 C37 C38 109.9(4) yes
P3 C37 C46 131.5(6) yes
C38 C37 C46 118.3(6) yes
C37 C38 C39 124.8(6) yes
C38 C39 C40 117.8(7) yes
C39 C40 C41 119.2(7) yes
C39 C40 C47 130.9(7) yes
C41 C40 C47 109.8(6) yes
C40 C41 C42 109.9(6) yes
C40 C41 C46 124.9(6) yes
C42 C41 C46 125.1(6) yes
C41 C42 C43 118.6(6) yes
C41 C42 C48 110.7(6) yes
C43 C42 C48 130.7(6) yes
C42 C43 C44 117.8(6) yes
C43 C44 C45 125.3(6) yes
As3 C45 C44 116.5(5) yes
As3 C45 C46 125.6(5) yes
C44 C45 C46 117.9(6) yes
C37 C46 C41 114.5(6) yes
C37 C46 C45 130.3(6) yes
C41 C46 C45 115.2(5) yes
C40 C47 C48 105.6(6) yes
C42 C48 C47 103.7(5) yes
P3 C49 C50 107.5(5) yes
P3 C49 C51 114.3(5) yes
C50 C49 C51 111.5(6) yes
P3 C52 C53 111.9(5) yes
P3 C52 C54 109.2(5) yes
C53 C52 C54 109.5(6) yes
C56 C55 C60 119.9(8) yes
C55 C56 C57 119.8(6) yes
C56 C57 C58 120.6(7) yes
C57 C58 C59 119.2(8) yes
C58 C59 C60 120.3(6) yes
C55 C60 C59 120.2(7) yes
C1 C2 H2 117.364 no
C3 C2 H2 117.355 no
C2 C3 H3 121.435 no
C4 C3 H3 121.432 no
C6 C7 H7 121.035 no
C8 C7 H7 121.043 no
C7 C8 H8 117.394 no
C9 C8 H8 117.389 no
C4 C11 H11A 110.919 no
C4 C11 H11B 110.915 no
C12 C11 H11A 110.927 no
C12 C11 H11B 110.920 no
H11A C11 H11B 108.931 no
C6 C12 H12A 110.840 no
C6 C12 H12B 110.844 no
C11 C12 H12A 110.848 no
C11 C12 H12B 110.842 no
H12A C12 H12B 108.886 no
P1 C13 H13 108.840 no
C14 C13 H13 108.839 no
C15 C13 H13 108.843 no
C13 C14 H14A 109.473 no
C13 C14 H14B 109.477 no
C13 C14 H14C 109.470 no
H14A C14 H14B 109.470 no
H14A C14 H14C 109.470 no
H14B C14 H14C 109.468 no
C13 C15 H15A 109.472 no
C13 C15 H15B 109.471 no
C13 C15 H15C 109.482 no
H15A C15 H15B 109.466 no
H15A C15 H15C 109.468 no
H15B C15 H15C 109.468 no
P1 C16 H16 105.514 no
C17 C16 H16 105.506 no
C18 C16 H16 105.504 no
C16 C17 H17A 109.471 no
C16 C17 H17B 109.473 no
C16 C17 H17C 109.477 no
H17A C17 H17B 109.469 no
H17A C17 H17C 109.472 no
H17B C17 H17C 109.466 no
C16 C18 H18A 109.466 no
C16 C18 H18B 109.468 no
C16 C18 H18C 109.467 no
H18A C18 H18B 109.468 no
H18A C18 H18C 109.472 no
H18B C18 H18C 109.486 no
C19 C20 H20 117.945 no
C21 C20 H20 117.954 no
C20 C21 H21 120.481 no
C22 C21 H21 120.475 no
C24 C25 H25 120.948 no
C26 C25 H25 120.947 no
C25 C26 H26 118.100 no
C27 C26 H26 118.096 no
C22 C29 H29A 110.637 no
C22 C29 H29B 110.632 no
C30 C29 H29A 110.643 no
C30 C29 H29B 110.642 no
H29A C29 H29B 108.774 no
C24 C30 H30A 110.714 no
C24 C30 H30B 110.719 no
C29 C30 H30A 110.708 no
C29 C30 H30B 110.710 no
H30A C30 H30B 108.814 no
P2 C31 H31 108.732 no
C32 C31 H31 108.733 no
C33 C31 H31 108.738 no
C31 C32 H32A 109.481 no
C31 C32 H32B 109.477 no
C31 C32 H32C 109.475 no
H32A C32 H32B 109.462 no
H32A C32 H32C 109.464 no
H32B C32 H32C 109.468 no
C31 C33 H33A 109.475 no
C31 C33 H33B 109.470 no
C31 C33 H33C 109.463 no
H33A C33 H33B 109.475 no
H33A C33 H33C 109.473 no
H33B C33 H33C 109.471 no
P2 C34 H34 105.608 no
C35 C34 H34 105.608 no
C36 C34 H34 105.600 no
C34 C35 H35A 109.482 no
C34 C35 H35B 109.468 no
C34 C35 H35C 109.474 no
H35A C35 H35B 109.476 no
H35A C35 H35C 109.469 no
H35B C35 H35C 109.458 no
C34 C36 H36A 109.475 no
C34 C36 H36B 109.473 no
C34 C36 H36C 109.470 no
H36A C36 H36B 109.469 no
H36A C36 H36C 109.471 no
H36B C36 H36C 109.469 no
C37 C38 H38 117.617 no
C39 C38 H38 117.613 no
C38 C39 H39 121.099 no
C40 C39 H39 121.094 no
C42 C43 H43 121.105 no
C44 C43 H43 121.108 no
C43 C44 H44 117.358 no
C45 C44 H44 117.361 no
C40 C47 H47A 110.612 no
C40 C47 H47B 110.614 no
C48 C47 H47A 110.609 no
C48 C47 H47B 110.616 no
H47A C47 H47B 108.744 no
C42 C48 H48A 111.024 no
C42 C48 H48B 111.021 no
C47 C48 H48A 111.019 no
C47 C48 H48B 111.020 no
H48A C48 H48B 109.000 no
P3 C49 H49 107.762 no
C50 C49 H49 107.759 no
C51 C49 H49 107.762 no
C49 C50 H50A 109.469 no
C49 C50 H50B 109.477 no
C49 C50 H50C 109.469 no
H50A C50 H50B 109.471 no
H50A C50 H50C 109.470 no
H50B C50 H50C 109.472 no
C49 C51 H51A 109.472 no
C49 C51 H51B 109.467 no
C49 C51 H51C 109.466 no
H51A C51 H51B 109.472 no
H51A C51 H51C 109.474 no
H51B C51 H51C 109.476 no
P3 C52 H52 108.743 no
C53 C52 H52 108.749 no
C54 C52 H52 108.739 no
C52 C53 H53A 109.476 no
C52 C53 H53B 109.480 no
C52 C53 H53C 109.473 no
H53A C53 H53B 109.464 no
H53A C53 H53C 109.466 no
H53B C53 H53C 109.468 no
C52 C54 H54A 109.466 no
C52 C54 H54B 109.470 no
C52 C54 H54C 109.476 no
H54A C54 H54B 109.465 no
H54A C54 H54C 109.466 no
H54B C54 H54C 109.485 no
C56 C55 H55 120.057 no
C60 C55 H55 120.050 no
C55 C56 H56 120.074 no
C57 C56 H56 120.077 no
C56 C57 H57 119.712 no
C58 C57 H57 119.698 no
C57 C58 H58 120.394 no
C59 C58 H58 120.401 no
C58 C59 H59 119.874 no
C60 C59 H59 119.857 no
C55 C60 H60 119.921 no
C59 C60 H60 119.910 no

loop_
_geom_bond_atom_site_label_1
_geom_bond_atom_site_label_2
_geom_bond_distance
_geom_bond_publ_flag
As1 As2 2.4719(12) yes
As1 As3 2.4388(8) yes
As1 C9 1.991(7) yes
As2 As3 2.5021(10) yes
As2 C27 1.979(8) yes
As3 C45 1.993(7) yes
P1 O1 1.491(5) yes
P1 C1 1.821(6) yes
P1 C13 1.830(9) yes
P1 C16 1.830(6) yes
P2 O2 1.504(4) yes
P2 C19 1.825(6) yes
P2 C31 1.835(7) yes
P2 C34 1.831(9) yes
P3 O3 1.505(4) yes
P3 C37 1.828(7) yes
P3 C49 1.826(9) yes
P3 C52 1.820(6) yes
C1 C2 1.382(11) yes
C1 C10 1.468(10) yes
C2 C3 1.419(9) yes
C3 C4 1.361(10) yes
C4 C5 1.404(11) yes
C4 C11 1.516(9) yes
C5 C6 1.409(9) yes
C5 C10 1.419(9) yes
C6 C7 1.371(11) yes
C6 C12 1.503(10) yes
C7 C8 1.401(10) yes
C8 C9 1.396(9) yes
C9 C10 1.447(11) yes
C11 C12 1.552(10) yes
C13 C14 1.531(9) yes
C13 C15 1.536(8) yes
C16 C17 1.534(10) yes
C16 C18 1.517(10) yes
C19 C20 1.373(9) yes
C19 C28 1.444(8) yes
C20 C21 1.419(10) yes
C21 C22 1.351(10) yes
C22 C23 1.418(10) yes
C22 C29 1.503(11) yes
C23 C24 1.411(9) yes
C23 C28 1.431(11) yes
C24 C25 1.349(9) yes
C24 C30 1.516(11) yes
C25 C26 1.415(11) yes
C26 C27 1.385(10) yes
C27 C28 1.431(9) yes
C29 C30 1.544(9) yes
C31 C32 1.534(8) yes
C31 C33 1.543(12) yes
C34 C35 1.529(10) yes
C34 C36 1.524(9) yes
C37 C38 1.390(10) yes
C37 C46 1.461(8) yes
C38 C39 1.412(10) yes
C39 C40 1.360(9) yes
C40 C41 1.418(10) yes
C40 C47 1.506(10) yes
C41 C42 1.398(9) yes
C41 C46 1.415(9) yes
C42 C43 1.351(9) yes
C42 C48 1.526(10) yes
C43 C44 1.410(10) yes
C44 C45 1.375(9) yes
C45 C46 1.431(9) yes
C47 C48 1.535(10) yes
C49 C50 1.538(8) yes
C49 C51 1.534(10) yes
C52 C53 1.537(9) yes
C52 C54 1.529(13) yes
C55 C56 1.390(12) yes
C55 C60 1.376(8) yes
C56 C57 1.386(12) yes
C57 C58 1.381(8) yes
C58 C59 1.393(12) yes
C59 C60 1.387(12) yes
C2 H2 0.950 no
C3 H3 0.950 no
C7 H7 0.950 no
C8 H8 0.950 no
C11 H11A 0.990 no
C11 H11B 0.990 no
C12 H12A 0.990 no
C12 H12B 0.990 no
C13 H13 1.000 no
C14 H14A 0.980 no
C14 H14B 0.980 no
C14 H14C 0.980 no
C15 H15A 0.980 no
C15 H15B 0.980 no
C15 H15C 0.980 no
C16 H16 1.000 no
C17 H17A 0.980 no
C17 H17B 0.980 no
C17 H17C 0.980 no
C18 H18A 0.980 no
C18 H18B 0.980 no
C18 H18C 0.980 no
C20 H20 0.950 no
C21 H21 0.950 no
C25 H25 0.950 no
C26 H26 0.950 no
C29 H29A 0.990 no
C29 H29B 0.990 no
C30 H30A 0.990 no
C30 H30B 0.990 no
C31 H31 1.000 no
C32 H32A 0.980 no
C32 H32B 0.980 no
C32 H32C 0.980 no
C33 H33A 0.980 no
C33 H33B 0.980 no
C33 H33C 0.980 no
C34 H34 1.000 no
C35 H35A 0.980 no
C35 H35B 0.980 no
C35 H35C 0.980 no
C36 H36A 0.980 no
C36 H36B 0.980 no
C36 H36C 0.980 no
C38 H38 0.950 no
C39 H39 0.950 no
C43 H43 0.950 no
C44 H44 0.950 no
C47 H47A 0.990 no
C47 H47B 0.990 no
C48 H48A 0.990 no
C48 H48B 0.990 no
C49 H49 1.000 no
C50 H50A 0.980 no
C50 H50B 0.980 no
C50 H50C 0.980 no
C51 H51A 0.980 no
C51 H51B 0.980 no
C51 H51C 0.980 no
C52 H52 1.000 no
C53 H53A 0.980 no
C53 H53B 0.980 no
C53 H53C 0.980 no
C54 H54A 0.980 no
C54 H54B 0.980 no
C54 H54C 0.980 no
C55 H55 0.950 no
C56 H56 0.950 no
C57 H57 0.950 no
C58 H58 0.950 no
C59 H59 0.950 no
C60 H60 0.950 no

loop_
_geom_contact_atom_site_label_1
_geom_contact_atom_site_label_2
_geom_contact_distance
_geom_contact_publ_flag
_geom_contact_site_symmetry_2
As1 P1 3.491(2) no .
As1 O1 2.720(5) no .
As1 C44 3.321(7) no .
As2 O2 2.777(3) no .
As2 C8 3.232(8) no .
As3 P3 3.5798(17) no .
As3 C26 3.578(9) no .
As3 C37 3.574(6) no .
As3 C49 3.382(5) no .
As3 C52 3.442(7) no .
P1 C9 3.509(7) no .
P2 C27 3.465(6) no .
O1 C9 3.324(8) no .
O1 C10 3.342(8) no .
O1 C14 3.325(9) no .
O1 C15 3.082(11) no .
O1 C18 3.172(7) no .
O2 C27 3.196(7) no .
O2 C28 3.266(7) no .
O2 C32 3.315(6) no .
O2 C33 3.141(10) no .
O2 C35 3.103(10) no .
O3 C38 2.800(9) no .
O3 C50 2.941(10) no .
O3 C51 3.535(10) no .
O3 C53 3.066(8) no .
O3 C54 3.267(8) no .
C1 C4 2.839(9) no .
C1 C15 3.435(10) no .
C1 C17 3.340(7) no .
C2 C5 2.711(9) no .
C2 C13 3.107(9) no .
C2 C16 3.508(10) no .
C2 C17 3.368(9) no .
C3 C6 3.582(10) no .
C3 C10 2.895(11) no .
C4 C7 3.578(11) no .
C5 C8 2.697(11) no .
C6 C9 2.851(9) no .
C7 C10 2.880(9) no .
C13 C17 3.377(9) no .
C14 C16 3.342(11) no .
C14 C18 3.343(12) no .
C18 C44 3.491(12) no .
C19 C22 2.846(10) no .
C19 C33 3.218(10) no .
C19 C36 3.538(10) no .
C20 C23 2.713(9) no .
C20 C31 3.088(8) no .
C20 C33 3.548(10) no .
C20 C34 3.475(11) no .
C20 C36 3.429(11) no .
C21 C24 3.595(9) no .
C21 C28 2.866(9) no .
C23 C26 2.715(9) no .
C24 C27 2.822(11) no .
C25 C28 2.873(9) no .
C25 C41 3.564(9) no .
C25 C46 3.541(10) no .
C26 C44 3.537(11) no .
C26 C45 3.152(11) no .
C26 C46 3.450(9) no .
C27 C44 3.377(10) no .
C27 C45 3.332(9) no .
C28 C44 3.583(9) no .
C31 C36 3.334(12) no .
C32 C34 3.397(10) no .
C32 C35 3.494(12) no .
C37 C40 2.840(10) no .
C37 C50 3.438(11) no .
C37 C54 3.210(10) no .
C38 C41 2.712(9) no .
C39 C42 3.578(9) no .
C39 C46 2.892(10) no .
C40 C43 3.569(9) no .
C41 C44 2.678(9) no .
C42 C45 2.835(10) no .
C43 C46 2.860(9) no .
C46 C49 3.505(10) no .
C51 C52 3.385(12) no .
C51 C53 3.433(13) no .
C55 C58 2.781(12) no .
C56 C59 2.766(8) no .
C57 C60 2.766(11) no .
O1 C20 3.364(6) no 2_655
O1 C36 3.534(9) no 2_655
O2 O4 2.880(6) no 1_545
O2 C57 3.514(9) no 1_545
O3 O5 3.008(6) no 1_455
O3 O6 2.778(8) no 1_455
O3 O7 2.757(6) no 2_566
O4 O2 2.880(6) no 1_565
O4 O5 2.809(9) no .
O4 O7 2.769(7) no .
O4 C32 3.532(8) no 1_565
O5 O3 3.008(6) no 1_655
O5 O4 2.809(9) no .
O5 O6 2.765(7) no 2_666
O5 C3 3.456(10) no 2_666
O6 O3 2.778(8) no 1_655
O6 O5 2.765(7) no 2_666
O6 O7 2.788(6) no .
O6 C2 3.527(10) no .
O6 C54 3.598(7) no 1_655
O7 O3 2.757(6) no 2_566
O7 O4 2.769(7) no .
O7 O6 2.788(6) no .
O7 C13 3.367(8) no .
O7 C17 3.545(11) no .
C2 O6 3.527(10) no .
C3 O5 3.456(10) no 2_666
C4 C6 3.403(8) no 2_656
C4 C12 3.585(8) no 2_656
C4 C60 3.572(8) no 2_566
C5 C11 3.550(8) no 2_656
C5 C12 3.482(10) no 2_656
C6 C4 3.403(8) no 2_656
C6 C11 3.589(9) no 2_656
C11 C5 3.550(8) no 2_656
C11 C6 3.589(9) no 2_656
C12 C4 3.585(8) no 2_656
C12 C5 3.482(10) no 2_656
C13 O7 3.367(8) no .
C17 O7 3.545(11) no .
C18 C47 3.434(10) no 2_565
C20 O1 3.364(6) no 2_655
C24 C24 3.520(12) no 2_555
C25 C30 3.504(10) no 2_555
C30 C25 3.504(10) no 2_555
C30 C56 3.530(10) no 2_565
C32 O4 3.532(8) no 1_545
C36 O1 3.534(9) no 2_655
C36 C44 3.587(9) no 2_655
C44 C36 3.587(9) no 2_655
C47 C18 3.434(10) no 2_565
C51 C60 3.595(11) no 2_566
C54 O6 3.598(7) no 1_455
C56 C30 3.530(10) no 2_565
C57 O2 3.514(9) no 1_565
C60 C4 3.572(8) no 2_566
C60 C51 3.595(11) no 2_566
As1 H8 2.8529 no .
As1 H16 3.4288 no .
As1 H34 2.8582 no .
As1 H44 2.5911 no .
As2 H8 2.7364 no .
As2 H26 2.7521 no .
As2 H52 3.5724 no .
As3 H16 2.7370 no .
As3 H26 3.3501 no .
As3 H44 2.8607 no .
As3 H49 2.6988 no .
As3 H51C 3.2642 no .
As3 H52 2.6325 no .
P1 H2 2.7272 no .
P1 H14A 2.9296 no .
P1 H14C 2.9255 no .
P1 H15B 2.8863 no .
P1 H15C 2.8592 no .
P1 H17B 3.0584 no .
P1 H17C 2.9151 no .
P1 H18A 3.0334 no .
P1 H18C 2.8802 no .
P2 H20 2.7395 no .
P2 H32B 2.9333 no .
P2 H32C 2.9594 no .
P2 H33A 2.8696 no .
P2 H33C 2.8490 no .
P2 H35B 3.0435 no .
P2 H35C 2.8769 no .
P2 H36A 3.0451 no .
P2 H36C 2.9646 no .
P3 H38 2.6125 no .
P3 H50A 3.5950 no .
P3 H50B 2.8889 no .
P3 H50C 2.8078 no .
P3 H51A 2.9926 no .
P3 H51C 2.9766 no .
P3 H53B 2.9376 no .
P3 H53C 2.9312 no .
P3 H54A 2.8195 no .
P3 H54B 2.9224 no .
O1 H13 3.5412 no .
O1 H14A 3.0038 no .
O1 H15B 2.7276 no .
O1 H15C 3.2711 no .
O1 H16 3.0090 no .
O1 H18A 3.4698 no .
O1 H18C 2.7595 no .
O1 H44 3.3916 no .
O2 H8 2.9723 no .
O2 H31 3.5688 no .
O2 H32B 2.9709 no .
O2 H33A 2.7755 no .
O2 H33C 3.3611 no .
O2 H34 3.0471 no .
O2 H35B 3.3758 no .
O2 H35C 2.6787 no .
O3 H38 2.2683 no .
O3 H49 3.5025 no .
O3 H50B 2.6285 no .
O3 H50C 2.9982 no .
O3 H51A 3.2894 no .
O3 H52 3.5107 no .
O3 H53B 2.7154 no .
O3 H53C 3.2718 no .
O3 H54A 3.5296 no .
O3 H54B 2.9739 no .
C1 H3 3.3345 no .
C1 H13 2.9642 no .
C1 H15C 3.0003 no .
C1 H16 2.8938 no .
C1 H17C 2.8616 no .
C2 H13 2.6891 no .
C2 H15C 3.1219 no .
C2 H17C 2.6315 no .
C3 H11A 2.9267 no .
C3 H11B 2.8969 no .
C4 H2 3.2176 no .
C4 H12A 3.0791 no .
C4 H12B 3.0965 no .
C5 H3 3.2639 no .
C5 H7 3.2550 no .
C5 H11A 3.0456 no .
C5 H11B 3.0742 no .
C5 H12A 3.0579 no .
C5 H12B 3.0564 no .
C6 H8 3.2197 no .
C6 H11A 3.0740 no .
C6 H11B 3.0911 no .
C7 H12A 2.9094 no .
C7 H12B 2.9425 no .
C8 H35C 3.0347 no .
C9 H7 3.3293 no .
C10 H2 3.2967 no .
C10 H8 3.2847 no .
C10 H16 3.5538 no .
C11 H3 2.8417 no .
C12 H7 2.8629 no .
C13 H2 2.6412 no .
C13 H17B 3.0512 no .
C13 H17C 3.4874 no .
C13 H18A 3.3513 no .
C14 H15A 2.6963 no .
C14 H15B 2.7076 no .
C14 H15C 3.3592 no .
C14 H17B 3.1571 no .
C14 H18A 2.6859 no .
C15 H2 3.3792 no .
C15 H14A 2.7039 no .
C15 H14B 2.6975 no .
C15 H14C 3.3602 no .
C16 H2 3.3621 no .
C16 H13 3.2082 no .
C16 H14A 3.5873 no .
C16 H14C 2.9008 no .
C16 H49 3.2266 no .
C17 H2 2.9667 no .
C17 H13 3.1224 no .
C17 H14C 3.1067 no .
C17 H18A 2.7282 no .
C17 H18B 2.7120 no .
C17 H18C 3.3681 no .
C17 H49 3.3930 no .
C17 H50A 3.4034 no .
C17 H51B 3.2304 no .
C18 H14A 3.3234 no .
C18 H14C 2.7375 no .
C18 H17A 2.7155 no .
C18 H17B 2.7326 no .
C18 H17C 3.3650 no .
C18 H44 3.4203 no .
C19 H21 3.3097 no .
C19 H31 2.9113 no .
C19 H33A 3.5817 no .
C19 H33C 2.7369 no .
C19 H34 2.9944 no .
C19 H36C 3.1177 no .
C20 H31 2.6869 no .
C20 H33C 3.0013 no .
C20 H34 3.5889 no .
C20 H36C 2.7229 no .
C21 H29A 2.9206 no .
C21 H29B 2.9499 no .
C22 H20 3.2294 no .
C22 H30A 3.1133 no .
C22 H30B 3.0662 no .
C23 H21 3.2470 no .
C23 H25 3.2528 no .
C23 H29A 3.0557 no .
C23 H29B 3.0162 no .
C23 H30A 3.0556 no .
C23 H30B 3.0208 no .
C24 H26 3.2169 no .
C24 H29A 3.1187 no .
C24 H29B 3.0712 no .
C25 H30A 2.9259 no .
C25 H30B 2.9387 no .
C25 H54A 3.5653 no .
C26 H54A 3.1008 no .
C27 H25 3.3180 no .
C27 H44 3.3225 no .
C28 H20 3.2785 no .
C28 H26 3.2785 no .
C28 H33C 3.2597 no .
C28 H44 3.3910 no .
C29 H21 2.8716 no .
C29 H48A 3.5670 no .
C30 H25 2.8670 no .
C30 H48A 3.1805 no .
C31 H20 2.8198 no .
C31 H35B 3.4521 no .
C31 H36A 2.9817 no .
C31 H36C 3.4483 no .
C32 H33A 2.7364 no .
C32 H33B 2.7115 no .
C32 H33C 3.3750 no .
C32 H35B 2.8578 no .
C32 H36A 3.0799 no .
C33 H32A 2.7080 no .
C33 H32B 2.7360 no .
C33 H32C 3.3768 no .
C34 H20 3.1588 no .
C34 H31 3.1772 no .
C34 H32C 2.9802 no .
C35 H8 3.3228 no .
C35 H32B 3.4691 no .
C35 H32C 2.9149 no .
C35 H36A 2.7360 no .
C35 H36B 2.6671 no .
C35 H36C 3.3544 no .
C36 H20 2.7669 no .
C36 H31 3.0530 no .
C36 H32C 3.0840 no .
C36 H35A 2.6970 no .
C36 H35B 2.7074 no .
C36 H35C 3.3548 no .
C37 H39 3.3297 no .
C37 H49 2.8322 no .
C37 H50C 2.9976 no .
C37 H52 3.2663 no .
C37 H54A 2.6969 no .
C37 H54B 3.4711 no .
C38 H50C 3.3858 no .
C38 H54A 3.1614 no .
C38 H54B 3.5984 no .
C39 H47A 2.9096 no .
C39 H47B 2.9246 no .
C40 H38 3.2191 no .
C40 H48A 3.1200 no .
C40 H48B 3.0563 no .
C41 H25 3.5302 no .
C41 H39 3.2656 no .
C41 H43 3.2366 no .
C41 H47A 3.0735 no .
C41 H47B 3.0302 no .
C41 H48A 3.0920 no .
C41 H48B 3.0343 no .
C42 H30A 3.1952 no .
C42 H44 3.2077 no .
C42 H47A 3.1074 no .
C42 H47B 3.0420 no .
C43 H18C 3.3028 no .
C43 H48A 2.9087 no .
C43 H48B 2.9611 no .
C44 H18B 3.4369 no .
C44 H18C 2.7744 no .
C45 H16 3.2510 no .
C45 H18B 3.4553 no .
C45 H18C 3.3058 no .
C45 H26 3.2313 no .
C45 H43 3.3176 no .
C45 H49 2.9221 no .
C46 H25 3.5949 no .
C46 H26 3.3880 no .
C46 H38 3.3001 no .
C46 H44 3.2551 no .
C46 H49 3.0098 no .
C46 H54A 3.3785 no .
C47 H30A 3.3533 no .
C47 H39 2.8560 no .
C48 H30A 2.9723 no .
C48 H43 2.8585 no .
C49 H16 3.3427 no .
C49 H17A 3.3201 no .
C49 H52 3.1681 no .
C49 H53C 3.3358 no .
C50 H17A 3.2122 no .
C50 H51A 2.7393 no .
C50 H51B 2.7218 no .
C50 H51C 3.3798 no .
C51 H17A 3.4987 no .
C51 H50A 2.7223 no .
C51 H50B 2.7410 no .
C51 H50C 3.3789 no .
C51 H52 3.3286 no .
C51 H53C 2.7088 no .
C52 H26 3.5614 no .
C52 H49 3.4478 no .
C52 H51A 3.4919 no .
C52 H51C 3.0075 no .
C53 H51A 3.1718 no .
C53 H51C 3.0472 no .
C53 H54A 3.3522 no .
C53 H54B 2.6630 no .
C53 H54C 2.7137 no .
C54 H26 2.9670 no .
C54 H38 3.5504 no .
C54 H53A 2.6844 no .
C54 H53B 2.6961 no .
C54 H53C 3.3512 no .
C55 H57 3.2587 no .
C55 H59 3.2504 no .
C56 H58 3.2618 no .
C56 H60 3.2524 no .
C57 H55 3.2600 no .
C57 H59 3.2509 no .
C58 H56 3.2591 no .
C58 H60 3.2672 no .
C59 H55 3.2531 no .
C59 H57 3.2515 no .
C60 H56 3.2512 no .
C60 H58 3.2695 no .
H2 H3 2.3510 no .
H2 H13 1.9876 no .
H2 H15C 3.0561 no .
H2 H17B 3.0250 no .
H2 H17C 2.3020 no .
H3 H11A 2.9776 no .
H3 H11B 2.9380 no .
H7 H8 2.3292 no .
H7 H12A 2.9378 no .
H7 H12B 3.0282 no .
H8 H34 3.4680 no .
H8 H35C 2.4348 no .
H11A H12A 2.7795 no .
H11A H12B 2.2578 no .
H11B H12A 2.2577 no .
H11B H12B 2.7676 no .
H13 H14A 2.8726 no .
H13 H14B 2.3708 no .
H13 H14C 2.3743 no .
H13 H15A 2.3774 no .
H13 H15B 2.8767 no .
H13 H15C 2.3774 no .
H13 H17B 2.6973 no .
H13 H17C 3.0627 no .
H14A H15A 2.9820 no .
H14A H15B 2.5302 no .
H14A H15C 3.5980 no .
H14A H18A 2.7117 no .
H14A H18C 3.3360 no .
H14B H15A 2.5110 no .
H14B H15B 2.9894 no .
H14B H15C 3.5877 no .
H14B H18A 3.4982 no .
H14C H15A 3.5890 no .
H14C H17B 2.4622 no .
H14C H18A 1.9645 no .
H14C H18B 3.4699 no .
H14C H18C 3.2178 no .
H16 H17A 2.3020 no .
H16 H17B 2.8435 no .
H16 H17C 2.3552 no .
H16 H18A 2.8309 no .
H16 H18B 2.2861 no .
H16 H18C 2.3404 no .
H16 H44 3.4534 no .
H16 H49 2.4441 no .
H16 H51B 3.3228 no .
H16 H51C 3.5954 no .
H17A H18A 3.0110 no .
H17A H18B 2.5336 no .
H17A H49 2.8612 no .
H17A H50A 2.4557 no .
H17A H51B 2.8192 no .
H17B H18A 2.5693 no .
H17B H18B 3.0125 no .
H17C H18B 3.5969 no .
H17C H51B 2.8474 no .
H18B H49 3.1541 no .
H18C H43 3.4728 no .
H18C H44 2.5873 no .
H20 H21 2.3467 no .
H20 H31 2.1968 no .
H20 H33C 3.2658 no .
H20 H34 3.4400 no .
H20 H36A 2.9524 no .
H20 H36C 2.0344 no .
H21 H29A 2.9850 no .
H21 H29B 3.0105 no .
H25 H26 2.3511 no .
H25 H30A 2.9962 no .
H25 H30B 2.9859 no .
H25 H54A 3.2452 no .
H26 H52 3.1748 no .
H26 H54A 2.2643 no .
H26 H54C 2.9596 no .
H29A H30A 2.7438 no .
H29A H30B 2.2439 no .
H29B H30A 2.2438 no .
H29B H30B 2.7774 no .
H29B H48A 3.0060 no .
H30A H47B 2.9304 no .
H30A H48A 2.3079 no .
H31 H32A 2.3819 no .
H31 H32B 2.8742 no .
H31 H32C 2.3664 no .
H31 H33A 2.8807 no .
H31 H33B 2.3886 no .
H31 H33C 2.3754 no .
H31 H36A 2.6245 no .
H31 H36C 2.9830 no .
H32A H33A 3.0061 no .
H32A H33B 2.5193 no .
H32A H33C 3.5953 no .
H32B H33A 2.5761 no .
H32B H33B 3.0107 no .
H32B H35B 2.8526 no .
H32B H35C 3.5278 no .
H32C H33B 3.5987 no .
H32C H35B 2.1683 no .
H32C H35C 3.4137 no .
H32C H36A 2.3869 no .
H34 H35A 2.2945 no .
H34 H35B 2.8406 no .
H34 H35C 2.3578 no .
H34 H36A 2.8381 no .
H34 H36B 2.3119 no .
H34 H36C 2.3294 no .
H35A H36A 3.0318 no .
H35A H36B 2.4825 no .
H35A H36C 3.5715 no .
H35B H36A 2.5677 no .
H35B H36B 2.9445 no .
H35C H36B 3.5644 no .
H38 H39 2.3435 no .
H38 H50C 3.5389 no .
H38 H54A 3.2418 no .
H38 H54B 3.2306 no .
H39 H47A 2.9648 no .
H39 H47B 2.9782 no .
H43 H44 2.3372 no .
H43 H48A 2.9418 no .
H43 H48B 3.0293 no .
H47A H48A 2.7348 no .
H47A H48B 2.2403 no .
H47B H48A 2.2398 no .
H47B H48B 2.7796 no .
H49 H50A 2.3605 no .
H49 H50B 2.8688 no .
H49 H50C 2.3680 no .
H49 H51A 2.8654 no .
H49 H51B 2.3558 no .
H49 H51C 2.3644 no .
H49 H52 3.2745 no .
H50A H51A 3.0174 no .
H50A H51B 2.5398 no .
H50B H51A 2.5787 no .
H50B H51B 3.0194 no .
H51A H53B 3.4410 no .
H51A H53C 2.3778 no .
H51B H53C 3.5944 no .
H51C H52 2.7297 no .
H51C H53C 2.3242 no .
H52 H53A 2.3745 no .
H52 H53B 2.8769 no .
H52 H53C 2.3803 no .
H52 H54A 2.3955 no .
H52 H54B 2.8690 no .
H52 H54C 2.3435 no .
H53A H54A 3.5916 no .
H53A H54B 2.9258 no .
H53A H54C 2.5266 no .
H53B H54A 3.5761 no .
H53B H54B 2.4847 no .
H53B H54C 3.0181 no .
H53C H54B 3.5654 no .
H53C H54C 3.5979 no .
H55 H56 2.3422 no .
H55 H60 2.3253 no .
H56 H57 2.3329 no .
H57 H58 2.3325 no .
H58 H59 2.3465 no .
H59 H60 2.3341 no .
As1 H36C 3.2740 no 2_655
As2 H57 3.0843 no 1_545
As2 H58 3.1355 no 1_545
O1 H20 2.5162 no 2_655
O1 H21 3.4736 no 2_655
O1 H31 2.8672 no 2_655
O1 H36A 3.1486 no 2_655
O1 H36C 3.0037 no 2_655
O2 H57 2.5697 no 1_545
O4 H14B 3.1821 no .
O4 H32B 2.6172 no 1_565
O4 H35B 3.4028 no 1_565
O4 H35C 3.0405 no 1_565
O4 H53B 3.1484 no 2_566
O5 H3 2.5742 no 2_666
O5 H7 3.5511 no 1_565
O5 H35C 3.4600 no 1_565
O5 H38 3.0193 no 1_655
O5 H50B 3.2515 no 1_655
O5 H50C 3.3338 no 1_655
O6 H2 2.9459 no .
O6 H3 3.4454 no .
O6 H7 3.1579 no 2_656
O6 H13 2.9611 no .
O6 H15A 3.3609 no .
O6 H15C 3.3730 no .
O6 H38 3.1504 no 1_655
O6 H53B 3.1875 no 1_655
O6 H54B 2.6740 no 1_655
O7 H2 2.8163 no .
O7 H13 2.4267 no .
O7 H14C 3.5805 no .
O7 H17B 2.8467 no .
O7 H17C 3.3554 no .
O7 H50B 3.0628 no 2_566
O7 H51A 3.1385 no 2_566
O7 H53B 3.1852 no 2_566
O7 H53C 3.5670 no 2_566
C1 H12A 2.8102 no 2_656
C2 H12A 2.8841 no 2_656
C2 H50B 3.3207 no 2_566
C3 H7 3.3770 no 2_656
C3 H12A 3.0288 no 2_656
C3 H50B 3.3337 no 2_566
C3 H60 2.9171 no 2_566
C4 H12A 3.0002 no 2_656
C4 H59 3.1397 no 2_566
C4 H60 2.8860 no 2_566
C5 H11B 3.0111 no 2_656
C5 H12A 2.8795 no 2_656
C5 H59 2.9391 no 2_566
C5 H60 3.5726 no 2_566
C6 H11B 3.0513 no 2_656
C6 H54C 3.3973 no 2_556
C6 H59 2.9460 no 2_566
C7 H3 3.5371 no 2_656
C7 H11B 2.9398 no 2_656
C7 H53A 3.2968 no 2_556
C7 H53B 3.4202 no 2_556
C7 H54B 3.2914 no 2_556
C7 H54C 3.2912 no 2_556
C8 H11B 2.9252 no 2_656
C8 H53A 3.4562 no 2_556
C9 H11B 3.0105 no 2_656
C10 H11B 2.9821 no 2_656
C10 H12A 2.8573 no 2_656
C11 H21 3.2217 no 1_556
C11 H59 3.2650 no 2_566
C11 H60 3.2151 no 2_566
C12 H15C 2.9777 no 2_656
C12 H21 3.4896 no 1_556
C12 H54B 3.4574 no 2_556
C12 H54C 3.3421 no 2_556
C12 H59 3.1597 no 2_566
C14 H31 3.2354 no 2_655
C14 H32A 3.3885 no 2_655
C14 H32B 3.2812 no 1_565
C14 H33B 3.2721 no 2_655
C14 H39 3.5243 no 1_655
C15 H12A 3.3371 no 2_656
C15 H12B 3.5812 no 2_656
C15 H21 3.5768 no 2_655
C15 H54B 3.5259 no 1_655
C17 H50B 3.5430 no 2_566
C17 H51A 2.9831 no 2_566
C17 H51B 3.4425 no 2_566
C17 H55 3.3594 no .
C18 H47A 2.9087 no 2_565
C18 H47B 3.3139 no 2_565
C18 H48B 3.4987 no 2_565
C18 H55 3.3701 no .
C18 H56 3.3977 no .
C19 H36B 3.1276 no 2_655
C20 H15B 3.1404 no 2_655
C20 H34 3.4996 no 2_655
C20 H36B 2.9384 no 2_655
C21 H11A 3.5582 no 1_554
C21 H15B 3.1097 no 2_655
C21 H35A 3.3476 no 2_655
C21 H36B 3.1145 no 2_655
C22 H25 3.4965 no 2_555
C22 H36B 3.4789 no 2_655
C23 H30B 3.2234 no 2_555
C23 H36B 3.5941 no 2_655
C24 H30B 3.1017 no 2_555
C25 H29A 3.3069 no 2_555
C25 H30B 2.8686 no 2_555
C26 H29A 3.2612 no 2_555
C26 H30B 2.8674 no 2_555
C27 H30B 3.1010 no 2_555
C27 H57 3.2918 no 1_545
C28 H30B 3.2096 no 2_555
C28 H36B 3.4012 no 2_655
C29 H11A 3.3927 no 1_554
C29 H25 3.5916 no 2_555
C31 H14A 2.8870 no 2_655
C32 H14A 3.1176 no 2_655
C32 H14B 3.1973 no 1_545
C32 H39 2.8629 no 1_645
C32 H47A 3.5080 no 1_645
C33 H14A 3.1314 no 2_655
C33 H15B 3.4708 no 2_655
C33 H47B 3.3059 no 2_555
C34 H36C 3.4655 no 2_655
C36 H34 3.5358 no 2_655
C36 H36C 3.4420 no 2_655
C36 H43 3.1181 no 2_655
C36 H44 2.8517 no 2_655
C38 H15A 2.9856 no 1_455
C39 H14B 3.4008 no 1_455
C39 H15A 3.1971 no 1_455
C39 H32B 3.5247 no 1_465
C39 H32C 3.3580 no 1_465
C41 H48B 3.2383 no 2_565
C42 H48B 2.9287 no 2_565
C43 H36A 3.2691 no 2_655
C43 H36B 3.1914 no 2_655
C43 H47A 3.3546 no 2_565
C43 H48B 3.2934 no 2_565
C44 H36A 3.2005 no 2_655
C44 H36B 3.1759 no 2_655
C47 H18A 3.1298 no 2_565
C47 H18B 3.2378 no 2_565
C47 H18C 3.3649 no 2_565
C47 H32C 3.5084 no 1_465
C48 H18B 3.1519 no 2_565
C48 H48B 3.2380 no 2_565
C48 H55 3.4806 no 2_565
C50 H3 3.5202 no 2_566
C50 H17C 3.3577 no 2_566
C50 H55 3.2680 no .
C50 H60 3.2604 no .
C51 H17A 3.3262 no 2_566
C51 H17B 3.5576 no 2_566
C51 H17C 3.4814 no 2_566
C53 H7 3.2599 no 2_556
C53 H58 3.4201 no 2_566
C54 H7 3.2289 no 2_556
C54 H12B 3.0584 no 2_556
C55 H17A 2.9513 no .
C55 H17B 3.4559 no .
C55 H18B 3.3792 no .
C55 H29B 2.9528 no 2_565
C55 H30A 3.4502 no 2_565
C55 H48A 3.1351 no 2_565
C55 H50A 3.1152 no .
C55 H51A 3.5939 no 2_566
C56 H17A 3.4290 no .
C56 H17B 3.2653 no .
C56 H18A 3.5188 no .
C56 H29B 3.3274 no 2_565
C56 H30A 3.0214 no 2_565
C56 H30B 3.4818 no 2_565
C56 H33A 3.4331 no 1_565
C56 H48A 3.3310 no 2_565
C57 H29A 3.3917 no 2_565
C57 H30A 3.4923 no 2_565
C57 H30B 3.2873 no 2_565
C57 H33A 3.5868 no 1_565
C57 H53C 3.1744 no 2_566
C58 H26 3.5268 no 1_565
C58 H29A 3.1717 no 2_565
C58 H51C 3.3997 no 2_566
C58 H53A 3.4757 no 2_566
C58 H53C 2.9372 no 2_566
C58 H54C 3.4598 no 1_565
C59 H11A 3.2006 no 2_566
C59 H12B 3.4004 no 2_566
C59 H29A 3.2235 no 2_565
C59 H29B 3.4296 no 2_565
C59 H51C 2.9925 no 2_566
C59 H53C 3.5314 no 2_566
C59 H54C 3.5795 no 1_565
C60 H11A 3.0130 no 2_566
C60 H29A 3.4929 no 2_565
C60 H29B 3.0250 no 2_565
C60 H50A 3.1287 no .
C60 H51A 3.5859 no 2_566
C60 H51B 3.3563 no 2_566
C60 H51C 3.2610 no 2_566
H2 O6 2.9459 no .
H2 O7 2.8163 no .
H2 H12A 3.4362 no 2_656
H2 H50B 2.8850 no 2_566
H3 O5 2.5742 no 2_666
H3 O6 3.4454 no .
H3 C7 3.5371 no 2_656
H3 C50 3.5202 no 2_566
H3 H7 3.1855 no 2_656
H3 H50B 2.9450 no 2_566
H3 H50C 3.3906 no 2_566
H3 H60 2.9974 no 2_566
H7 O5 3.5511 no 1_545
H7 O6 3.1579 no 2_656
H7 C3 3.3770 no 2_656
H7 C53 3.2599 no 2_556
H7 C54 3.2289 no 2_556
H7 H3 3.1855 no 2_656
H7 H11B 3.4214 no 2_656
H7 H53A 3.0068 no 2_556
H7 H53B 2.7320 no 2_556
H7 H54B 2.6342 no 2_556
H7 H54C 3.0386 no 2_556
H8 H11B 3.4511 no 2_656
H8 H53A 3.2070 no 2_556
H8 H53B 3.4616 no 2_556
H11A C21 3.5582 no 1_556
H11A C29 3.3927 no 1_556
H11A C59 3.2006 no 2_566
H11A C60 3.0130 no 2_566
H11A H21 2.8088 no 1_556
H11A H29A 3.2121 no 1_556
H11A H29B 2.8837 no 1_556
H11A H35A 3.3583 no 2_656
H11A H59 2.9969 no 2_566
H11A H60 2.6551 no 2_566
H11B C5 3.0111 no 2_656
H11B C6 3.0513 no 2_656
H11B C7 2.9398 no 2_656
H11B C8 2.9252 no 2_656
H11B C9 3.0105 no 2_656
H11B C10 2.9821 no 2_656
H11B H7 3.4214 no 2_656
H11B H8 3.4511 no 2_656
H11B H21 3.0537 no 1_556
H11B H35A 3.2918 no 2_656
H11B H35C 3.5388 no 2_656
H12A C1 2.8102 no 2_656
H12A C2 2.8841 no 2_656
H12A C3 3.0288 no 2_656
H12A C4 3.0002 no 2_656
H12A C5 2.8795 no 2_656
H12A C10 2.8573 no 2_656
H12A C15 3.3371 no 2_656
H12A H2 3.4362 no 2_656
H12A H15C 2.3772 no 2_656
H12A H21 3.4721 no 1_556
H12A H54B 3.5134 no 2_556
H12B C15 3.5812 no 2_656
H12B C54 3.0584 no 2_556
H12B C59 3.4004 no 2_566
H12B H15C 2.7008 no 2_656
H12B H21 3.2232 no 1_556
H12B H29A 3.2374 no 1_556
H12B H54A 3.2719 no 2_556
H12B H54B 2.8563 no 2_556
H12B H54C 2.5766 no 2_556
H12B H59 2.8471 no 2_566
H13 O6 2.9611 no .
H13 O7 2.4267 no .
H14A C31 2.8870 no 2_655
H14A C32 3.1176 no 2_655
H14A C33 3.1314 no 2_655
H14A H31 2.2950 no 2_655
H14A H32A 3.5294 no 1_565
H14A H32A 2.5693 no 2_655
H14A H32C 3.4795 no 2_655
H14A H33B 2.5855 no 2_655
H14A H33C 3.5011 no 2_655
H14B O4 3.1821 no .
H14B C32 3.1973 no 1_565
H14B C39 3.4008 no 1_655
H14B H32A 3.0186 no 1_565
H14B H32B 2.5136 no 1_565
H14B H33B 3.1021 no 2_655
H14B H38 3.5481 no 1_655
H14B H39 2.6115 no 1_655
H14C O7 3.5805 no .
H14C H32A 3.5274 no 2_655
H14C H32B 3.3128 no 1_565
H14C H33A 3.4154 no 1_565
H14C H56 3.1928 no .
H15A O6 3.3609 no .
H15A C38 2.9856 no 1_655
H15A C39 3.1971 no 1_655
H15A H38 2.6845 no 1_655
H15A H39 3.0661 no 1_655
H15A H54A 3.2097 no 1_655
H15A H54B 3.1147 no 1_655
H15B C20 3.1404 no 2_655
H15B C21 3.1097 no 2_655
H15B C33 3.4708 no 2_655
H15B H20 2.9336 no 2_655
H15B H21 2.9482 no 2_655
H15B H31 2.8569 no 2_655
H15B H33B 3.2827 no 2_655
H15B H33C 3.0893 no 2_655
H15C O6 3.3730 no .
H15C C12 2.9777 no 2_656
H15C H12A 2.3772 no 2_656
H15C H12B 2.7008 no 2_656
H15C H21 3.2967 no 2_655
H15C H54A 3.5132 no 1_655
H15C H54B 3.0189 no 1_655
H17A C51 3.3262 no 2_566
H17A C55 2.9513 no .
H17A C56 3.4290 no .
H17A H51A 2.8258 no 2_566
H17A H51B 2.9234 no 2_566
H17A H55 2.6106 no .
H17A H56 3.4364 no .
H17B O7 2.8467 no .
H17B C51 3.5576 no 2_566
H17B C55 3.4559 no .
H17B C56 3.2653 no .
H17B H50B 3.5965 no 2_566
H17B H51A 2.7077 no 2_566
H17B H51B 3.5922 no 2_566
H17B H55 3.3910 no .
H17B H56 3.0297 no .
H17C O7 3.3554 no .
H17C C50 3.3577 no 2_566
H17C C51 3.4814 no 2_566
H17C H50A 3.1517 no 2_566
H17C H50B 2.7579 no 2_566
H17C H51A 2.9076 no 2_566
H17C H51B 3.2842 no 2_566
H18A C47 3.1298 no 2_565
H18A C56 3.5188 no .
H18A H47A 2.7527 no 2_565
H18A H47B 2.7549 no 2_565
H18A H48A 3.5985 no 2_565
H18A H55 3.3989 no .
H18A H56 2.7623 no .
H18B C47 3.2378 no 2_565
H18B C48 3.1519 no 2_565
H18B C55 3.3792 no .
H18B H47A 2.8760 no 2_565
H18B H47B 3.2277 no 2_565
H18B H48A 3.0361 no 2_565
H18B H48B 2.8101 no 2_565
H18B H55 2.6231 no .
H18B H56 3.2088 no .
H18C C47 3.3649 no 2_565
H18C H36A 2.9851 no 2_655
H18C H47A 2.6054 no 2_565
H18C H47B 3.4507 no 2_565
H18C H48B 3.4892 no 2_565
H20 O1 2.5162 no 2_655
H20 H15B 2.9336 no 2_655
H20 H34 3.2115 no 2_655
H20 H36B 3.2801 no 2_655
H21 O1 3.4736 no 2_655
H21 C11 3.2217 no 1_554
H21 C12 3.4896 no 1_554
H21 C15 3.5768 no 2_655
H21 H11A 2.8088 no 1_554
H21 H11B 3.0537 no 1_554
H21 H12A 3.4721 no 1_554
H21 H12B 3.2232 no 1_554
H21 H15B 2.9482 no 2_655
H21 H15C 3.2967 no 2_655
H21 H35A 3.0555 no 2_655
H21 H36B 3.4979 no 2_655
H25 C22 3.4965 no 2_555
H25 C29 3.5916 no 2_555
H25 H29A 3.1449 no 2_555
H25 H30B 3.2764 no 2_555
H25 H33C 3.3221 no 2_555
H26 C58 3.5268 no 1_545
H26 H29A 3.0818 no 2_555
H26 H30B 3.3058 no 2_555
H26 H58 3.0500 no 1_545
H29A C25 3.3069 no 2_555
H29A C26 3.2612 no 2_555
H29A C57 3.3917 no 2_565
H29A C58 3.1717 no 2_565
H29A C59 3.2235 no 2_565
H29A C60 3.4929 no 2_565
H29A H11A 3.2121 no 1_554
H29A H12B 3.2374 no 1_554
H29A H25 3.1449 no 2_555
H29A H26 3.0818 no 2_555
H29A H58 3.5160 no 2_565
H29A H59 3.5956 no 2_565
H29B C55 2.9528 no 2_565
H29B C56 3.3274 no 2_565
H29B C59 3.4296 no 2_565
H29B C60 3.0250 no 2_565
H29B H11A 2.8837 no 1_554
H29B H55 3.2158 no 2_565
H29B H60 3.3455 no 2_565
H30A C55 3.4502 no 2_565
H30A C56 3.0214 no 2_565
H30A C57 3.4923 no 2_565
H30A H33C 3.4914 no 2_555
H30A H56 2.9446 no 2_565
H30B C23 3.2234 no 2_555
H30B C24 3.1017 no 2_555
H30B C25 2.8686 no 2_555
H30B C26 2.8674 no 2_555
H30B C27 3.1010 no 2_555
H30B C28 3.2096 no 2_555
H30B C56 3.4818 no 2_565
H30B C57 3.2873 no 2_565
H30B H25 3.2764 no 2_555
H30B H26 3.3058 no 2_555
H30B H33C 3.3052 no 2_555
H30B H56 3.5958 no 2_565
H30B H57 3.2513 no 2_565
H31 O1 2.8672 no 2_655
H31 C14 3.2354 no 2_655
H31 H14A 2.2950 no 2_655
H31 H15B 2.8569 no 2_655
H32A C14 3.3885 no 2_655
H32A H14A 3.5294 no 1_545
H32A H14A 2.5693 no 2_655
H32A H14B 3.0186 no 1_545
H32A H14C 3.5274 no 2_655
H32A H32A 3.2961 no 2_645
H32A H33B 2.9543 no 2_645
H32A H39 2.7932 no 1_645
H32A H47A 3.2931 no 1_645
H32A H47B 3.3771 no 1_645
H32B O4 2.6172 no 1_545
H32B C14 3.2812 no 1_545
H32B C39 3.5247 no 1_645
H32B H14B 2.5136 no 1_545
H32B H14C 3.3128 no 1_545
H32B H39 2.6223 no 1_645
H32C C39 3.3580 no 1_645
H32C C47 3.5084 no 1_645
H32C H14A 3.4795 no 2_655
H32C H39 2.6849 no 1_645
H32C H47A 2.8344 no 1_645
H33A C56 3.4331 no 1_545
H33A C57 3.5868 no 1_545
H33A H14C 3.4154 no 1_545
H33A H47B 3.0629 no 2_555
H33A H56 2.7321 no 1_545
H33A H57 3.0377 no 1_545
H33B C14 3.2721 no 2_655
H33B H14A 2.5855 no 2_655
H33B H14B 3.1021 no 2_655
H33B H15B 3.2827 no 2_655
H33B H32A 2.9543 no 2_645
H33B H39 3.2328 no 2_555
H33B H47B 2.8931 no 2_555
H33C H14A 3.5011 no 2_655
H33C H15B 3.0893 no 2_655
H33C H25 3.3221 no 2_555
H33C H30A 3.4914 no 2_555
H33C H30B 3.3052 no 2_555
H33C H47B 3.4366 no 2_555
H34 C20 3.4996 no 2_655
H34 C36 3.5358 no 2_655
H34 H20 3.2115 no 2_655
H34 H36B 3.5729 no 2_655
H34 H36C 2.6913 no 2_655
H35A C21 3.3476 no 2_655
H35A H11A 3.3583 no 2_656
H35A H11B 3.2918 no 2_656
H35A H21 3.0555 no 2_655
H35A H43 3.3440 no 2_655
H35B O4 3.4028 no 1_545
H35B H39 3.5444 no 1_645
H35B H43 3.3253 no 2_655
H35C O4 3.0405 no 1_545
H35C O5 3.4600 no 1_545
H35C H11B 3.5388 no 2_656
H36A O1 3.1486 no 2_655
H36A C43 3.2691 no 2_655
H36A C44 3.2005 no 2_655
H36A H18C 2.9851 no 2_655
H36A H43 2.7269 no 2_655
H36A H44 2.5421 no 2_655
H36B C19 3.1276 no 2_655
H36B C20 2.9384 no 2_655
H36B C21 3.1145 no 2_655
H36B C22 3.4789 no 2_655
H36B C23 3.5941 no 2_655
H36B C28 3.4012 no 2_655
H36B C43 3.1914 no 2_655
H36B C44 3.1759 no 2_655
H36B H20 3.2801 no 2_655
H36B H21 3.4979 no 2_655
H36B H34 3.5729 no 2_655
H36B H36C 3.4223 no 2_655
H36B H43 2.6411 no 2_655
H36B H44 2.5543 no 2_655
H36C As1 3.2740 no 2_655
H36C O1 3.0037 no 2_655
H36C C34 3.4655 no 2_655
H36C C36 3.4420 no 2_655
H36C H34 2.6913 no 2_655
H36C H36B 3.4223 no 2_655
H36C H36C 2.9718 no 2_655
H36C H44 2.9977 no 2_655
H38 O5 3.0193 no 1_455
H38 O6 3.1504 no 1_455
H38 H14B 3.5481 no 1_455
H38 H15A 2.6845 no 1_455
H39 C14 3.5243 no 1_455
H39 C32 2.8629 no 1_465
H39 H14B 2.6115 no 1_455
H39 H15A 3.0661 no 1_455
H39 H32A 2.7932 no 1_465
H39 H32B 2.6223 no 1_465
H39 H32C 2.6849 no 1_465
H39 H33B 3.2328 no 2_555
H39 H35B 3.5444 no 1_465
H43 C36 3.1181 no 2_655
H43 H35A 3.3440 no 2_655
H43 H35B 3.3253 no 2_655
H43 H36A 2.7269 no 2_655
H43 H36B 2.6411 no 2_655
H43 H47A 3.1546 no 2_565
H44 C36 2.8517 no 2_655
H44 H36A 2.5421 no 2_655
H44 H36B 2.5543 no 2_655
H44 H36C 2.9977 no 2_655
H47A C18 2.9087 no 2_565
H47A C32 3.5080 no 1_465
H47A C43 3.3546 no 2_565
H47A H18A 2.7527 no 2_565
H47A H18B 2.8760 no 2_565
H47A H18C 2.6054 no 2_565
H47A H32A 3.2931 no 1_465
H47A H32C 2.8344 no 1_465
H47A H43 3.1546 no 2_565
H47B C18 3.3139 no 2_565
H47B C33 3.3059 no 2_555
H47B H18A 2.7549 no 2_565
H47B H18B 3.2277 no 2_565
H47B H18C 3.4507 no 2_565
H47B H32A 3.3771 no 1_465
H47B H33A 3.0629 no 2_555
H47B H33B 2.8931 no 2_555
H47B H33C 3.4366 no 2_555
H47B H56 2.9372 no 2_565
H48A C55 3.1351 no 2_565
H48A C56 3.3310 no 2_565
H48A H18A 3.5985 no 2_565
H48A H18B 3.0361 no 2_565
H48A H55 2.6673 no 2_565
H48A H56 3.0609 no 2_565
H48B C18 3.4987 no 2_565
H48B C41 3.2383 no 2_565
H48B C42 2.9287 no 2_565
H48B C43 3.2934 no 2_565
H48B C48 3.2380 no 2_565
H48B H18B 2.8101 no 2_565
H48B H18C 3.4892 no 2_565
H48B H48B 2.7540 no 2_565
H48B H55 3.5120 no 2_565
H50A C55 3.1152 no .
H50A C60 3.1287 no .
H50A H17C 3.1517 no 2_566
H50A H51B 2.9556 no 2_566
H50A H55 2.6461 no .
H50A H60 2.6588 no .
H50B O5 3.2515 no 1_455
H50B O7 3.0628 no 2_566
H50B C2 3.3207 no 2_566
H50B C3 3.3337 no 2_566
H50B C17 3.5430 no 2_566
H50B H2 2.8850 no 2_566
H50B H3 2.9450 no 2_566
H50B H17B 3.5965 no 2_566
H50B H17C 2.7579 no 2_566
H50B H60 3.3963 no .
H50C O5 3.3338 no 1_455
H50C H3 3.3906 no 2_566
H50C H55 3.0136 no .
H50C H60 3.2326 no .
H51A O7 3.1385 no 2_566
H51A C17 2.9831 no 2_566
H51A C55 3.5939 no 2_566
H51A C60 3.5859 no 2_566
H51A H17A 2.8258 no 2_566
H51A H17B 2.7077 no 2_566
H51A H17C 2.9076 no 2_566
H51B C17 3.4425 no 2_566
H51B C60 3.3563 no 2_566
H51B H17A 2.9234 no 2_566
H51B H17B 3.5922 no 2_566
H51B H17C 3.2842 no 2_566
H51B H50A 2.9556 no 2_566
H51B H51B 3.2339 no 2_566
H51B H60 3.3427 no 2_566
H51C C58 3.3997 no 2_566
H51C C59 2.9925 no 2_566
H51C C60 3.2610 no 2_566
H51C H59 3.0939 no 2_566
H51C H60 3.5162 no 2_566
H53A C7 3.2968 no 2_556
H53A C8 3.4562 no 2_556
H53A C58 3.4757 no 2_566
H53A H7 3.0068 no 2_556
H53A H8 3.2070 no 2_556
H53A H58 3.0057 no 2_566
H53B O4 3.1484 no 2_566
H53B O6 3.1875 no 1_455
H53B O7 3.1852 no 2_566
H53B C7 3.4202 no 2_556
H53B H7 2.7320 no 2_556
H53B H8 3.4616 no 2_556
H53C O7 3.5670 no 2_566
H53C C57 3.1744 no 2_566
H53C C58 2.9372 no 2_566
H53C C59 3.5314 no 2_566
H53C H57 3.3185 no 2_566
H53C H58 2.9252 no 2_566
H54A H12B 3.2719 no 2_556
H54A H15A 3.2097 no 1_455
H54A H15C 3.5132 no 1_455
H54B O6 2.6740 no 1_455
H54B C7 3.2914 no 2_556
H54B C12 3.4574 no 2_556
H54B C15 3.5259 no 1_455
H54B H7 2.6342 no 2_556
H54B H12A 3.5134 no 2_556
H54B H12B 2.8563 no 2_556
H54B H15A 3.1147 no 1_455
H54B H15C 3.0189 no 1_455
H54C C6 3.3973 no 2_556
H54C C7 3.2912 no 2_556
H54C C12 3.3421 no 2_556
H54C C58 3.4598 no 1_545
H54C C59 3.5795 no 1_545
H54C H7 3.0386 no 2_556
H54C H12B 2.5766 no 2_556
H54C H58 2.8709 no 1_545
H54C H59 3.1035 no 1_545
H55 C17 3.3594 no .
H55 C18 3.3701 no .
H55 C48 3.4806 no 2_565
H55 C50 3.2680 no .
H55 H17A 2.6106 no .
H55 H17B 3.3910 no .
H55 H18A 3.3989 no .
H55 H18B 2.6231 no .
H55 H29B 3.2158 no 2_565
H55 H48A 2.6673 no 2_565
H55 H48B 3.5120 no 2_565
H55 H50A 2.6461 no .
H55 H50C 3.0136 no .
H56 C18 3.3977 no .
H56 H14C 3.1928 no .
H56 H17A 3.4364 no .
H56 H17B 3.0297 no .
H56 H18A 2.7623 no .
H56 H18B 3.2088 no .
H56 H30A 2.9446 no 2_565
H56 H30B 3.5958 no 2_565
H56 H33A 2.7321 no 1_565
H56 H47B 2.9372 no 2_565
H56 H48A 3.0609 no 2_565
H57 As2 3.0843 no 1_565
H57 O2 2.5697 no 1_565
H57 C27 3.2918 no 1_565
H57 H30B 3.2513 no 2_565
H57 H33A 3.0377 no 1_565
H57 H53C 3.3185 no 2_566
H58 As2 3.1355 no 1_565
H58 C53 3.4201 no 2_566
H58 H26 3.0500 no 1_565
H58 H29A 3.5160 no 2_565
H58 H53A 3.0057 no 2_566
H58 H53C 2.9252 no 2_566
H58 H54C 2.8709 no 1_565
H59 C4 3.1397 no 2_566
H59 C5 2.9391 no 2_566
H59 C6 2.9460 no 2_566
H59 C11 3.2650 no 2_566
H59 C12 3.1597 no 2_566
H59 H11A 2.9969 no 2_566
H59 H12B 2.8471 no 2_566
H59 H29A 3.5956 no 2_565
H59 H51C 3.0939 no 2_566
H59 H54C 3.1035 no 1_565
H60 C3 2.9171 no 2_566
H60 C4 2.8860 no 2_566
H60 C5 3.5726 no 2_566
H60 C11 3.2151 no 2_566
H60 C50 3.2604 no .
H60 H3 2.9974 no 2_566
H60 H11A 2.6551 no 2_566
H60 H29B 3.3455 no 2_565
H60 H50A 2.6588 no .
H60 H50B 3.3963 no .
H60 H50C 3.2326 no .
H60 H51B 3.3427 no 2_566
H60 H51C 3.5162 no 2_566

loop_
_geom_torsion_atom_site_label_1
_geom_torsion_atom_site_label_2
_geom_torsion_atom_site_label_3
_geom_torsion_atom_site_label_4
_geom_torsion
_geom_torsion_publ_flag
As2 As1 As3 As2 -0.00(2) no
As2 As1 As3 C45 -102.22(4) no
As3 As1 As2 As3 -0.000(18) no
As3 As1 As2 C27 92.17(3) no
As2 As1 C9 C8 38.3(3) no
As2 As1 C9 C10 -137.9(4) no
C9 As1 As2 As3 92.15(14) no
C9 As1 As2 C27 -175.67(14) no
As3 As1 C9 C8 99.7(3) no
As3 As1 C9 C10 -76.5(4) no
C9 As1 As3 As2 -92.6(2) no
C9 As1 As3 C45 165.1(2) no
As1 As2 As3 As1 -0.00(2) no
As1 As2 As3 C45 94.46(3) no
As1 As2 C27 C26 -122.2(4) no
As1 As2 C27 C28 51.3(5) no
As3 As2 C27 C26 -62.6(4) no
As3 As2 C27 C28 110.8(5) no
C27 As2 As3 As1 -98.6(2) no
C27 As2 As3 C45 -4.1(2) no
As1 As3 C45 C44 -5.6(5) no
As1 As3 C45 C46 172.7(5) no
As2 As3 C45 C44 -67.5(5) no
As2 As3 C45 C46 110.8(5) no
O1 P1 C1 C2 154.6(4) no
O1 P1 C1 C10 -22.9(6) no
O1 P1 C13 C14 70.7(3) no
O1 P1 C13 C15 -50.9(4) no
O1 P1 C16 C17 -173.7(3) no
O1 P1 C16 C18 -44.0(6) no
C1 P1 C13 C14 -165.2(3) no
C1 P1 C13 C15 73.2(4) no
C13 P1 C1 C2 33.1(4) no
C13 P1 C1 C10 -144.3(4) no
C1 P1 C16 C17 62.8(5) no
C1 P1 C16 C18 -167.6(5) no
C16 P1 C1 C2 -83.1(5) no
C16 P1 C1 C10 99.5(5) no
C13 P1 C16 C17 -51.1(5) no
C13 P1 C16 C18 78.6(5) no
C16 P1 C13 C14 -53.4(4) no
C16 P1 C13 C15 -174.9(3) no
O2 P2 C19 C20 -165.8(5) no
O2 P2 C19 C28 1.7(8) no
O2 P2 C31 C32 -65.6(5) no
O2 P2 C31 C33 56.6(4) no
O2 P2 C34 C35 37.5(4) no
O2 P2 C34 C36 166.3(3) no
C19 P2 C31 C32 172.7(4) no
C19 P2 C31 C33 -65.1(4) no
C31 P2 C19 C20 -46.6(6) no
C31 P2 C19 C28 120.9(6) no
C19 P2 C34 C35 163.9(3) no
C19 P2 C34 C36 -67.3(4) no
C34 P2 C19 C20 69.5(6) no
C34 P2 C19 C28 -123.0(6) no
C31 P2 C34 C35 -85.1(4) no
C31 P2 C34 C36 43.7(4) no
C34 P2 C31 C32 57.3(5) no
C34 P2 C31 C33 179.5(3) no
O3 P3 C37 C38 -8.2(5) no
O3 P3 C37 C46 164.9(5) no
O3 P3 C49 C50 -37.5(4) no
O3 P3 C49 C51 86.8(4) no
O3 P3 C52 C53 -47.4(6) no
O3 P3 C52 C54 74.0(4) no
C37 P3 C49 C50 79.0(4) no
C37 P3 C49 C51 -156.6(3) no
C49 P3 C37 C38 -125.0(4) no
C49 P3 C37 C46 48.1(6) no
C37 P3 C52 C53 -166.2(4) no
C37 P3 C52 C54 -44.9(4) no
C52 P3 C37 C38 109.6(4) no
C52 P3 C37 C46 -77.3(7) no
C49 P3 C52 C53 75.2(5) no
C49 P3 C52 C54 -163.4(3) no
C52 P3 C49 C50 -159.0(3) no
C52 P3 C49 C51 -34.7(4) no
P1 C1 C2 C3 -175.9(4) no
P1 C1 C10 C5 173.8(4) no
P1 C1 C10 C9 -6.2(9) no
C2 C1 C10 C5 -3.6(7) no
C2 C1 C10 C9 176.4(5) no
C10 C1 C2 C3 1.8(9) no
C1 C2 C3 C4 0.7(9) no
C2 C3 C4 C5 -1.3(8) no
C2 C3 C4 C11 178.1(5) no
C3 C4 C5 C6 176.9(5) no
C3 C4 C5 C10 -0.8(9) no
C3 C4 C11 C12 -177.1(5) no
C5 C4 C11 C12 2.4(6) no
C11 C4 C5 C6 -2.6(6) no
C11 C4 C5 C10 179.8(5) no
C4 C5 C6 C7 -175.6(5) no
C4 C5 C6 C12 1.7(7) no
C4 C5 C10 C1 3.2(8) no
C4 C5 C10 C9 -176.8(5) no
C6 C5 C10 C1 -174.1(5) no
C6 C5 C10 C9 5.9(8) no
C10 C5 C6 C7 2.1(9) no
C10 C5 C6 C12 179.3(5) no
C5 C6 C7 C8 -7.3(9) no
C5 C6 C12 C11 -0.1(6) no
C7 C6 C12 C11 176.7(6) no
C12 C6 C7 C8 176.1(6) no
C6 C7 C8 C9 4.7(9) no
C7 C8 C9 As1 -173.1(5) no
C7 C8 C9 C10 3.5(9) no
As1 C9 C10 C1 -12.1(9) no
As1 C9 C10 C5 167.8(3) no
C8 C9 C10 C1 171.8(5) no
C8 C9 C10 C5 -8.3(7) no
C4 C11 C12 C6 -1.3(6) no
P2 C19 C20 C21 165.5(5) no
P2 C19 C28 C23 -158.7(5) no
P2 C19 C28 C27 20.1(12) no
C20 C19 C28 C23 8.4(10) no
C20 C19 C28 C27 -172.8(7) no
C28 C19 C20 C21 -2.8(12) no
C19 C20 C21 C22 -3.8(12) no
C20 C21 C22 C23 4.0(12) no
C20 C21 C22 C29 -176.1(7) no
C21 C22 C23 C24 -178.6(7) no
C21 C22 C23 C28 2.4(12) no
C21 C22 C29 C30 176.9(9) no
C23 C22 C29 C30 -3.2(9) no
C29 C22 C23 C24 1.5(9) no
C29 C22 C23 C28 -177.5(6) no
C22 C23 C24 C25 179.6(6) no
C22 C23 C24 C30 0.9(9) no
C22 C23 C28 C19 -8.6(11) no
C22 C23 C28 C27 172.5(7) no
C24 C23 C28 C19 172.5(6) no
C24 C23 C28 C27 -6.4(11) no
C28 C23 C24 C25 -1.4(11) no
C28 C23 C24 C30 179.9(6) no
C23 C24 C25 C26 6.1(11) no
C23 C24 C30 C29 -2.8(8) no
C25 C24 C30 C29 178.7(8) no
C30 C24 C25 C26 -175.5(7) no
C24 C25 C26 C27 -3.0(11) no
C25 C26 C27 As2 169.0(6) no
C25 C26 C27 C28 -5.2(11) no
As2 C27 C28 C19 17.6(12) no
As2 C27 C28 C23 -163.7(4) no
C26 C27 C28 C19 -169.4(7) no
C26 C27 C28 C23 9.3(10) no
C22 C29 C30 C24 3.6(8) no
P3 C37 C38 C39 170.1(5) no
P3 C37 C46 C41 -165.2(5) no
P3 C37 C46 C45 14.2(11) no
C38 C37 C46 C41 7.5(9) no
C38 C37 C46 C45 -173.1(6) no
C46 C37 C38 C39 -4.0(11) no
C37 C38 C39 C40 -2.1(11) no
C38 C39 C40 C41 4.0(11) no
C38 C39 C40 C47 -178.1(7) no
C39 C40 C41 C42 178.8(6) no
C39 C40 C41 C46 0.1(11) no
C39 C40 C47 C48 178.5(8) no
C41 C40 C47 C48 -3.5(8) no
C47 C40 C41 C42 0.5(8) no
C47 C40 C41 C46 -178.2(6) no
C40 C41 C42 C43 -176.7(6) no
C40 C41 C42 C48 2.8(8) no
C40 C41 C46 C37 -5.9(10) no
C40 C41 C46 C45 174.6(6) no
C42 C41 C46 C37 175.6(6) no
C42 C41 C46 C45 -3.9(11) no
C46 C41 C42 C43 2.0(11) no
C46 C41 C42 C48 -178.5(6) no
C41 C42 C43 C44 0.7(11) no
C41 C42 C48 C47 -4.8(8) no
C43 C42 C48 C47 174.7(8) no
C48 C42 C43 C44 -178.8(7) no
C42 C43 C44 C45 -1.2(12) no
C43 C44 C45 As3 177.6(6) no
C43 C44 C45 C46 -0.8(12) no
As3 C45 C46 C37 5.5(11) no
As3 C45 C46 C41 -175.1(4) no
C44 C45 C46 C37 -176.2(7) no
C44 C45 C46 C41 3.2(10) no
C40 C47 C48 C42 4.8(7) no
C56 C55 C60 C59 1.5(11) no
C60 C55 C56 C57 -2.0(11) no
C55 C56 C57 C58 1.4(11) no
C56 C57 C58 C59 -0.4(11) no
C57 C58 C59 C60 -0.2(10) no
C58 C59 C60 C55 -0.4(11) no
